data_1576223
loop_
_publ_author_name
'Mondal, Bijan'
'Riesinger, Christoph'
'Scheer, Manfred'

_publ_section_title
;
 Two in one: a facile modular approach for the assembly of pnictogen-rich
 heteroleptic organometallic complexes
;
_journal_name_full 'Chemical Science'
_journal_paper_doi 10.1039/D5SC07723K
_journal_year 2025
_chemical_formula_moiety 'C41 H41 Ag2 Fe Mo4 O8 P9, 2(Al C16 F36 O4), 2[CH2Cl2], 1[C2H3N]'
_chemical_formula_sum 'C77 H48 Ag2 Al2 Cl4 F72 Fe Mo4 N O16 P9'
_chemical_formula_weight 3741.00
_space_group_crystal_system monoclinic
_space_group_IT_number 15
_space_group_name_Hall '-C 2yc'
_space_group_name_H-M_alt 'C 1 2/c 1'
_atom_sites_solution_hydrogens geom
_atom_sites_solution_primary dual
_audit_creation_date 2021-11-26
_audit_creation_method
;
Olex2 1.5-alpha
(compiled 2021.11.18 svn.ra9532c28 for OlexSys, GUI svn.r6429)
;
_audit_update_record
;
2025-06-22 deposited with the CCDC.	2025-10-27 downloaded from the CCDC.
;
_cell_angle_alpha 90
_cell_angle_beta 107.9844(9)
_cell_angle_gamma 90
_cell_formula_units_Z 8
_cell_length_a 34.8753(3)
_cell_length_b 23.6420(2)
_cell_length_c 30.7178(3)
_cell_measurement_reflns_used 37757
_cell_measurement_temperature 100.01(10)
_cell_measurement_theta_max 74.0800
_cell_measurement_theta_min 2.4940
_cell_volume 24090.0(4)
_computing_cell_refinement 'CrysAlisPro 1.171.41.118a (Rigaku OD, 2021)'
_computing_data_collection 'CrysAlisPro 1.171.41.118a (Rigaku OD, 2021)'
_computing_data_reduction 'CrysAlisPro 1.171.41.118a (Rigaku OD, 2021)'
_computing_molecular_graphics 'Olex2 1.5-alpha (Dolomanov et al., 2009)'
_computing_publication_material 'Olex2 1.5-alpha (Dolomanov et al., 2009)'
_computing_structure_refinement 'SHELXL 2018/3 (Sheldrick, 2015)'
_computing_structure_solution 'SHELXT  (Sheldrick, 2015)'
_diffrn_ambient_environment N~2~
_diffrn_ambient_temperature 100.01(10)
_diffrn_detector 'Hybrid Pixel Array Detector'
_diffrn_detector_area_resol_mean 10.0000
_diffrn_detector_type 'HyPix-Arc 150'
_diffrn_measured_fraction_theta_full 0.990
_diffrn_measured_fraction_theta_max 0.990
_diffrn_measurement_details
;
List of Runs (angles in degrees, time in seconds):

  # Type    Start    End  Width  t~exp~   \w     \q     \k     \f   Frames
#--------------------------------------------------------------------------
  1  \w     30.00 100.00   0.50    2.00    --   64.78   0.00-180.00  140
  2  \w    -93.00 -25.00   0.50    2.00    --  -66.66 125.00-180.00  136
  3  \w    -93.00 -25.00   0.50    2.00    --  -66.66 125.00 120.00  136
  4  \w   -110.00 -38.00   0.50    2.00    --  -67.59 -15.00 -60.00  144
  5  \w   -110.00 -38.00   0.50    2.00    --  -67.59 -15.00   0.00  144
  6  \w     35.00 103.00   0.50    2.00    --   76.75-125.00   0.00  136
  7  \w     35.00 103.00   0.50    2.00    --   76.75-125.00 120.00  136
  8  \w     35.00 103.00   0.50    2.00    --   76.75-125.00 -90.00  136
  9  \w     35.00 103.00   0.50    2.00    --   76.75-125.00  30.00  136
 10  \w     35.00 103.00   0.50    2.00    --   76.75-125.00 -60.00  136
 11  \w     55.00 117.00   0.50    2.00    --   76.75  15.00 -60.00  124
 12  \w     65.00 112.00   0.50    2.00    --   76.75   0.00-150.00   94
;
_diffrn_measurement_device 'four-circle diffractometer'
_diffrn_measurement_device_type 'XtaLAB Synergy R, DW system, HyPix-Arc 150'
_diffrn_measurement_method '\w scans'
_diffrn_orient_matrix_type 'CrysAlisPro convention (1999,Acta A55,543-557)'
_diffrn_orient_matrix_UB_11 -0.0392545000
_diffrn_orient_matrix_UB_12 0.0121263000
_diffrn_orient_matrix_UB_13 0.0113689000
_diffrn_orient_matrix_UB_21 -0.0184324000
_diffrn_orient_matrix_UB_22 0.0266991000
_diffrn_orient_matrix_UB_23 -0.0476397000
_diffrn_orient_matrix_UB_31 -0.0166705000
_diffrn_orient_matrix_UB_32 -0.0581908000
_diffrn_orient_matrix_UB_33 -0.0194882000
_diffrn_radiation_monochromator mirror
_diffrn_radiation_probe x-ray
_diffrn_radiation_type 'Cu K\a'
_diffrn_radiation_wavelength 1.54184
_diffrn_reflns_av_R_equivalents 0.0437
_diffrn_reflns_av_unetI/netI 0.0316
_diffrn_reflns_Laue_measured_fraction_full 0.990
_diffrn_reflns_Laue_measured_fraction_max 0.990
_diffrn_reflns_limit_h_max 41
_diffrn_reflns_limit_h_min -41
_diffrn_reflns_limit_k_max 23
_diffrn_reflns_limit_k_min -28
_diffrn_reflns_limit_l_max 36
_diffrn_reflns_limit_l_min -31
_diffrn_reflns_number 80533
_diffrn_reflns_point_group_measured_fraction_full 0.990
_diffrn_reflns_point_group_measured_fraction_max 0.990
_diffrn_reflns_theta_full 66.601
_diffrn_reflns_theta_max 66.601
_diffrn_reflns_theta_min 2.295
_diffrn_source 'Rotating-anode X-ray tube'
_diffrn_source_type 'Rigaku (Cu) X-ray Source'
_exptl_absorpt_coefficient_mu 10.460
_exptl_absorpt_correction_T_max 1.000
_exptl_absorpt_correction_T_min 0.179
_exptl_absorpt_correction_type gaussian
_exptl_absorpt_process_details
;
CrysAlisPro 1.171.41.118a (Rigaku Oxford Diffraction, 2021)
Numerical absorption correction based on gaussian integration over
a multifaceted crystal model
Empirical absorption correction using spherical harmonics,
implemented in SCALE3 ABSPACK scaling algorithm.
;
_exptl_crystal_colour 'clear dark orange'
_exptl_crystal_colour_lustre clear
_exptl_crystal_colour_modifier dark
_exptl_crystal_colour_primary orange
_exptl_crystal_density_diffrn 2.063
_exptl_crystal_description plate
_exptl_crystal_F_000 14480
_exptl_crystal_size_max 0.23
_exptl_crystal_size_mid 0.18
_exptl_crystal_size_min 0.04
_refine_diff_density_max 2.089
_refine_diff_density_min -0.861
_refine_diff_density_rms 0.178
_refine_ls_extinction_method none
_refine_ls_goodness_of_fit_ref 1.081
_refine_ls_hydrogen_treatment constr
_refine_ls_matrix_type full
_refine_ls_number_parameters 2307
_refine_ls_number_reflns 21065
_refine_ls_number_restraints 2389
_refine_ls_restrained_S_all 1.137
_refine_ls_R_factor_all 0.0951
_refine_ls_R_factor_gt 0.0832
_refine_ls_shift/su_max 0.001
_refine_ls_shift/su_mean 0.000
_refine_ls_structure_factor_coef Fsqd
_refine_ls_weighting_details 'w=1/[\s^2^(Fo^2^)+(0.1703P)^2^+170.5935P] where P=(Fo^2^+2Fc^2^)/3'
_refine_ls_weighting_scheme calc
_refine_ls_wR_factor_gt 0.2479
_refine_ls_wR_factor_ref 0.2585
_reflns_Friedel_coverage 0.000
_reflns_number_gt 16872
_reflns_number_total 21065
_reflns_threshold_expression 'I > 2\s(I)'
_cod_data_source_file d5sc07723k2.cif
_cod_data_source_block bm253_test_abs
_cod_original_cell_volume 24090.1(4)
_cod_database_code 1576223
_shelx_shelxl_version_number 2018/3
_chemical_oxdiff_formula C76H41Ag2Cl4FeMo4O16P9Al2F64
_shelx_space_group_comment
;
The symmetry employed for this shelxl refinement is uniquely defined
by the following loop, which should always be used as a source of
symmetry information in preference to the above space-group names.
They are only intended as comments.
;
_shelx_estimated_absorpt_t_max 0.680
_shelx_estimated_absorpt_t_min 0.197
_olex2_refinement_description
;
1. Fixed Uiso
 At 1.2 times of:
  All C(H) groups
 At 1.5 times of:
  All C(H,H,H) groups
2. Restrained distances
 C55B-F34B
 2.4 with sigma of 0.04
 F32B-C55B
 2.4 with sigma of 0.04
 F71A-F70A
 2.25 with sigma of 0.04
 C17-C19 = C17-C20 = C18-C20 = C19-C16
 2.29 with sigma of 0.04
 F50B-C63 \\sim F49B-C63 \\sim F51B-C63 \\sim F53B-C63 \\sim F52B-C63 \\sim
F47B-C63 \\sim F46B-C63 ~
 F48-C63
 with sigma of 0.1
 F15A-C49A \\sim F13A-C49A \\sim F14A-C49A \\sim F11A-C48A \\sim F12A-C48A
\\sim F10A-C48A \\sim F18A-
 C50A \\sim F16A-C50A \\sim F17A-C50A
 with sigma of 0.02
 F15A-F13A \\sim F13A-F14A \\sim F14A-F15A \\sim F11A-F12A \\sim F12A-F10A
\\sim F10A-F11A \\sim F18A-
 F16A \\sim F16A-F17A \\sim F17A-F18A
 with sigma of 0.04
 F12B-F10B \\sim F10B-F11B \\sim F11B-F12B \\sim F17B-F18B \\sim F18B-F16B
\\sim F16B-F17B \\sim F15B-
 F13B \\sim F13B-F14B \\sim F14B-F15B
 with sigma of 0.04
 F15A-F13A \\sim F13A-F14A \\sim F14A-F15A
 with sigma of 0.02
 F36B-C58B \\sim F34B-C58B \\sim F35B-C58B \\sim F33B-C57B \\sim F31B-C57B
\\sim F32B-C57B \\sim F30B-
 C56B \\sim F28B-C56B \\sim F29B-C56B
 with sigma of 0.02
 F36B-F34B \\sim F34B-F35B \\sim F35B-F36B \\sim F33B-F31B \\sim F31B-F32B
\\sim F32B-F33B \\sim F30B-
 F28B \\sim F28B-F29B \\sim F29B-F30B
 with sigma of 0.04
 F12B-C48B \\sim F10B-C48B \\sim F11B-C48B \\sim F17B-C50B \\sim F18B-C50B
\\sim F16B-C50B \\sim F15B-
 C49B \\sim F13B-C49B \\sim F14B-C49B
 with sigma of 0.02
 F13A-F12A \\sim F13A-F10A
 with sigma of 0.04
 C49A-C48A \\sim C48A-C50A \\sim C49A-C50A
 with sigma of 0.04
 F36B-C55B \\sim F34B-C55B \\sim F35B-C55B \\sim F33B-C55B \\sim F31B-C55B
\\sim F32B-C55B \\sim F30B-
 C55B \\sim F28B-C55B \\sim F29B-C55B
 with sigma of 0.1
 C47A-C49A \\sim C47A-C48A \\sim C47A-C50A
 with sigma of 0.02
 O11A-C49A \\sim O11A-C48A \\sim O11A-C50A
 with sigma of 0.04
 F33A-F31A \\sim F31A-F32A \\sim F32A-F33A \\sim F29A-F30A \\sim F30A-F28A
\\sim F28A-F29A \\sim F35A-
 F36A \\sim F36A-F34A \\sim F34A-F35A
 with sigma of 0.04
 C47B-C48B \\sim C47B-C50B \\sim C47B-C49B
 with sigma of 0.02
 O11B-C48B \\sim O11B-C50B \\sim O11B-C49B
 with sigma of 0.04
 C48B-C50B \\sim C50B-C49B \\sim C48B-C49B
 with sigma of 0.04
 O9-C57A \\sim O9-C56A \\sim O9-C58A
 with sigma of 0.04
 F32B-F34B \\sim F32B-F35B
 with sigma of 0.02
 F33A-C57A \\sim F31A-C57A \\sim F32A-C57A \\sim F29A-C56A \\sim F30A-C56A
\\sim F28A-C56A \\sim F35A-
 C58A \\sim F36A-C58A \\sim F34A-C58A
 with sigma of 0.02
 F19A-C52A \\sim F20A-C52A \\sim F21A-C52A \\sim F26A-C54A \\sim F27A-C54A
\\sim F25A-C54A \\sim F24A-
 C53A \\sim F22A-C53A \\sim F23A-C53A
 with sigma of 0.02
 C57A-C56A \\sim C56A-C58A \\sim C57A-C58A
 with sigma of 0.04
 F6A-C45A \\sim F4A-C45A \\sim F5A-C45A \\sim F2A-C44A \\sim F3A-C44A \\sim
F1A-C44A \\sim F9A-C46A ~
 F7A-C46A \\sim F8A-C46A
 with sigma of 0.02
 C58B-C57B \\sim C57B-C56B \\sim C58B-C56B
 with sigma of 0.04
 C55B-C58B \\sim C55B-C57B \\sim C55B-C56B
 with sigma of 0.02
 C52A-C54A \\sim C54A-C53A \\sim C52A-C53A
 with sigma of 0.04
 F6A-F4A \\sim F4A-F5A \\sim F5A-F6A \\sim F2A-F3A \\sim F3A-F1A \\sim F1A-F2A
\\sim F9A-F7A \\sim F7A-F8A
 \\sim F8A-F9A
 with sigma of 0.04
 O12A-C52A \\sim O12A-C54A \\sim O12A-C53A
 with sigma of 0.04
 C45A-C44A \\sim C44A-C46A \\sim C45A-C46A
 with sigma of 0.04
 F19A-F20A \\sim F20A-F21A \\sim F21A-F19A \\sim F26A-F27A \\sim F27A-F25A
\\sim F25A-F26A \\sim F24A-
 F22A \\sim F22A-F23A \\sim F23A-F24A
 with sigma of 0.04
 O10A-C45A \\sim O10A-C44A \\sim O10A-C46A
 with sigma of 0.04
 C51A-C52A \\sim C51A-C54A \\sim C51A-C53A
 with sigma of 0.02
 C43A-C45A \\sim C43A-C44A \\sim C43A-C46A
 with sigma of 0.02
 F19A-C51A \\sim F20A-C51A \\sim F21A-C51A \\sim F26A-C51A \\sim F27A-C51A
\\sim F25A-C51A \\sim F24A-
 C51A \\sim F22A-C51A \\sim F23A-C51A
 with sigma of 0.1
 O10B-C44B \\sim O10B-C46B \\sim O10B-C45B
 with sigma of 0.04
 O12B-C54B \\sim O12B-C53B \\sim O12B-C52B
 with sigma of 0.04
 F3B-F1B \\sim F1B-F2B \\sim F2B-F3B \\sim F8B-F9B \\sim F9B-F7B \\sim F7B-F8B
\\sim F6B-F4B \\sim F4B-F5B
 \\sim F5B-F6B
 with sigma of 0.04
 F27B-C51B \\sim F25B-C51B \\sim F26B-C51B \\sim F22B-C51B \\sim F23B-C51B
\\sim F24B-C51B \\sim F21B-
 C51B \\sim F19B-C51B \\sim F20B-C51B
 with sigma of 0.1
 C43B-C44B \\sim C43B-C46B \\sim C43B-C45B
 with sigma of 0.02
 F3B-C44B \\sim F1B-C44B \\sim F2B-C44B \\sim F8B-C46B \\sim F9B-C46B \\sim
F7B-C46B \\sim F6B-C45B ~
 F4B-C45B \\sim F5B-C45B
 with sigma of 0.02
 C51B-C54B \\sim C51B-C53B \\sim C51B-C52B
 with sigma of 0.02
 C54B-C53B \\sim C53B-C52B \\sim C54B-C52B
 with sigma of 0.04
 C44B-C46B \\sim C46B-C45B \\sim C44B-C45B
 with sigma of 0.04
 F27B-F25B \\sim F25B-F26B \\sim F26B-F27B \\sim F22B-F23B \\sim F23B-F24B
\\sim F24B-F22B \\sim F21B-
 F19B \\sim F19B-F20B \\sim F20B-F21B
 with sigma of 0.04
 F27B-C54B \\sim F25B-C54B \\sim F26B-C54B \\sim F22B-C53B \\sim F23B-C53B
\\sim F24B-C53B \\sim F21B-
 C52B \\sim F19B-C52B \\sim F20B-C52B
 with sigma of 0.02
 F67A-C73A \\sim F68-C73A \\sim F66A-C73A \\sim F69-C74A \\sim F70A-C74A \\sim
F71A-C74A \\sim F65A-C72A
 with sigma of 0.02
 F50B-F49B \\sim F49B-F51B \\sim F51B-F50B \\sim F53B-F52B \\sim F47B-F46B
\\sim F46B-F48 \\sim F48-F47B
 with sigma of 0.04
 C72A-C73A \\sim C73A-C74A \\sim C74A-C72A
 with sigma of 0.02
 F70B-C74B \\sim F71B-C74B \\sim F64-C72B \\sim F65B-C72B \\sim F63-C72B \\sim
F67B-C73B \\sim F66B-C73B
 with sigma of 0.02
 O14-C65B \\sim O14-C66B \\sim O14-C64B
 with sigma of 0.04
 C63-C65B \\sim C63-C66B \\sim C63-C64B
 with sigma of 0.02
 C71-C73A \\sim C73B-C71 \\sim C71-C72A \\sim C72B-C71 \\sim C71-C74A \\sim
C74B-C71
 with sigma of 0.02
 F50B-C65B \\sim F49B-C65B \\sim F51B-C65B \\sim F53B-C66B \\sim F52B-C66B
\\sim F47B-C64B \\sim F46B-
 C64B \\sim F48-C64B
 with sigma of 0.02
 C71-C74B \\sim C71-C72B \\sim C71-C73B
 with sigma of 0.02
 C65B-C66B \\sim C66B-C64B \\sim C65B-C64B
 with sigma of 0.04
 F50A-F49A \\sim F49A-F51A \\sim F51A-F50A \\sim F52A-F1 \\sim F1-F53A \\sim
F53A-F52A \\sim F47A-F46A
 with sigma of 0.04
 C65A-C66A \\sim C66A-C64A \\sim C65A-C64A
 with sigma of 0.04
 F50A-C65A \\sim F49A-C65A \\sim F51A-C65A \\sim F52A-C66A \\sim F1-C66A \\sim
F53A-C66A \\sim F47A-
 C64A \\sim F46A-C64A
 with sigma of 0.02
 C63-C64A \\sim C63-C64B \\sim C63-C66A \\sim C63-C66B \\sim C63-C65A \\sim
C63-C65B
 with sigma of 0.02
 F53B-C66B \\sim F1-C66B \\sim F52B-C66B
 with sigma of 0.02
 Mo4A-C22 \\sim Mo4A-C21
 with sigma of 0.02
 C19-C16 \\sim C18-C20 \\sim C17-C20 \\sim C17-C19 \\sim C18-C16
 with sigma of 0.04
 C18-C19 \\sim C17-C18 \\sim C19-C20 \\sim C17-C16 \\sim C20-C16
 with sigma of 0.02
 C56B-C55B \\sim C55B-C56A \\sim C58B-C55B \\sim C55B-C58A \\sim C57B-C55B
\\sim C55B-C57A
 with sigma of 0.02
3. Restrained planarity
 C17, C18, C19, C20, C16
 with sigma of 0.1
4. Uiso/Uaniso restraints and constraints
F14A \\sim C49A \\sim F15A \\sim F13A: within 1.7A with sigma of 0.01 and sigma
for terminal atoms of 0.02 within 1.7A
C48A \\sim F11A \\sim F12A \\sim F10A: within 1.7A with sigma of 0.01 and sigma
for terminal atoms of 0.02 within 1.7A
F11B \\sim C48B \\sim F10B \\sim F12B: within 1.7A with sigma of 0.01 and sigma
for terminal atoms of 0.01 within 1.7A
F34B \\sim C58B \\sim F35B \\sim F36B: within 1.7A with sigma of 0.01 and sigma
for terminal atoms of 0.02 within 1.7A
Al1 \\sim O11B \\sim O11A \\sim C48A \\sim C47A \\sim C47B \\sim C49A \\sim
C48B \\sim C50A \\sim C49B \\sim C50B: within 2A with sigma of 0.01 and sigma
for terminal atoms of 0.02 within 2A
F13B \\sim C49B \\sim F14B \\sim F15B: within 1.7A with sigma of 0.01 and sigma
for terminal atoms of 0.02 within 1.7A
F33B \\sim C57B \\sim F32B \\sim F31B: within 1.7A with sigma of 0.01 and sigma
for terminal atoms of 0.02 within 1.7A
F18A \\sim C50A \\sim F17A \\sim F16A: within 1.7A with sigma of 0.01 and sigma
for terminal atoms of 0.02 within 1.7A
F17B \\sim C50B \\sim F16B \\sim F18B: within 1.7A with sigma of 0.01 and sigma
for terminal atoms of 0.02 within 1.7A
Al1 \\sim O10A \\sim O10B \\sim C43A \\sim C44B \\sim C43B \\sim C46A \\sim
C45B \\sim C44A \\sim C46B \\sim C45A: within 2A with sigma of 0.01 and sigma
for terminal atoms of 0.02 within 2A
F7A \\sim C46A \\sim F8A \\sim F9A: within 1.7A with sigma of 0.01 and sigma
for terminal atoms of 0.02 within 1.7A
C54A \\sim C53B \\sim C51B \\sim C51A \\sim C54B \\sim C53A \\sim C52A \\sim
C52B \\sim O12B \\sim O12A \\sim Al1: within 2A with sigma of 0.01 and sigma
for terminal atoms of 0.01 within 2A
F3A \\sim C44A \\sim F1A \\sim F2A: within 1.7A with sigma of 0.01 and sigma
for terminal atoms of 0.02 within 1.7A
C54B \\sim F25B \\sim F26B \\sim F27B: within 1.7A with sigma of 0.01 and sigma
for terminal atoms of 0.02 within 1.7A
F2B \\sim C44B \\sim F1B \\sim F3B: within 1.7A with sigma of 0.01 and sigma
for terminal atoms of 0.02 within 1.7A
C52A \\sim F21A \\sim F19A \\sim F20A: within 1.7A with sigma of 0.01 and sigma
for terminal atoms of 0.02 within 1.7A
F5B \\sim C45B \\sim F6B \\sim F4B: within 1.7A with sigma of 0.01 and sigma
for terminal atoms of 0.02 within 1.7A
F5A \\sim C45A \\sim F6A \\sim F4A: within 1.7A with sigma of 0.01 and sigma
for terminal atoms of 0.02 within 1.7A
C53A \\sim F24A \\sim F23A \\sim F22A: within 1.7A with sigma of 0.01 and sigma
for terminal atoms of 0.02 within 1.7A
F7B \\sim C46B \\sim F8B \\sim F9B: within 1.7A with sigma of 0.01 and sigma
for terminal atoms of 0.02 within 1.7A
C54A \\sim F25A \\sim F27A \\sim F26A: within 1.7A with sigma of 0.01 and sigma
for terminal atoms of 0.02 within 1.7A
F22B \\sim C53B \\sim F24B \\sim F23B: within 1.7A with sigma of 0.01 and sigma
for terminal atoms of 0.02 within 1.7A
F19B \\sim F21B \\sim C52B \\sim F20B: within 1.7A with sigma of 0.01 and sigma
for terminal atoms of 0.02 within 1.7A
Mo4A: within 3.2A with sigma of 0.01 and sigma for terminal atoms of 0.02
within 3.2A
F71A \\sim C74A \\sim F69 \\sim F71B \\sim F70A \\sim F70B \\sim C74B: within
1.7A with sigma of 0.01 and sigma for terminal atoms of 0.02 within 1.7A
F67A \\sim F66B \\sim C73B \\sim C73A: within 1.7A with sigma of 0.01 and sigma
for terminal atoms of 0.02 within 1.7A
C71 \\sim C72B \\sim C72A \\sim C73B \\sim C73A \\sim C74A \\sim C74B: within
1.7A with sigma of 0.01 and sigma for terminal atoms of 0.02 within 1.7A
F67B \\sim C73B: within 1.7A with sigma of 0.01 and sigma for terminal atoms of
0.02 within 1.7A
C66B \\sim C66A \\sim C63 \\sim C64A \\sim C64B \\sim C65B \\sim C65A: within
1.7A with sigma of 0.01 and sigma for terminal atoms of 0.02 within 1.7A
F50B \\sim F51B \\sim F50A \\sim F49B \\sim C65B \\sim F49A \\sim C65A \\sim
F51A: within 1.7A with sigma of 0.01 and sigma for terminal atoms of 0.02
within 1.7A
F53B \\sim C66B \\sim F52B \\sim F1 \\sim C66A \\sim F53A \\sim F52A: within
1.7A with sigma of 0.01 and sigma for terminal atoms of 0.02 within 1.7A
F47B \\sim C64B \\sim F48 \\sim C64A \\sim F46A \\sim F47A \\sim F46B: within
1.7A with sigma of 0.01 and sigma for terminal atoms of 0.02 within 1.7A
O5 \\sim C21 \\sim Mo4A \\sim C22 \\sim O6: within 2.2A with sigma of 0.01 and
sigma for terminal atoms of 0.02 within 2.2A
C21 \\sim O5 \\sim O6: within 2.5A with sigma of 0.01 and sigma for terminal
atoms of 0.01 within 2.5A
C17 \\sim C18 \\sim C19 \\sim C20 \\sim C16: within 1.7A with sigma of 0.01 and
sigma for terminal atoms of 0.02 within 1.7A
O9 \\sim Al1 \\sim C55B \\sim C56B \\sim C56A \\sim C57B \\sim C57A \\sim C58B
\\sim C58A: within 2A with sigma of 0.01 and sigma for terminal atoms of 0.01
within 2A
F35A \\sim C58A \\sim F36A \\sim F34A: within 1.7A with sigma of 0.01 and sigma
for terminal atoms of 0.02 within 1.7A
C57A \\sim F31A \\sim F32A \\sim F33A: within 1.7A with sigma of 0.01 and sigma
for terminal atoms of 0.02 within 1.7A
F30A \\sim F29A \\sim C56A \\sim F28A: within 1.7A with sigma of 0.01 and sigma
for terminal atoms of 0.02 within 1.7A
F30B \\sim C56B \\sim F28B \\sim F29B: within 1.7A with sigma of 0.01 and sigma
for terminal atoms of 0.02 within 1.7A
: with sigma of 0.01 and sigma for terminal atoms of 0.01
Uanis(Ag1C) \\sim Ueq: with sigma of 0.001 and sigma for terminal atoms of 0.002
Uanis(Ag2C) \\sim Ueq: with sigma of 0.001 and sigma for terminal atoms of 0.002
5. Others
 Sof(C58B)=Sof(F36B)=Sof(F34B)=Sof(F35B)=Sof(C57B)=Sof(F33B)=Sof(F31B)=
 Sof(F32B)=Sof(C56B)=Sof(F30B)=Sof(F28B)=Sof(F29B)=1-FVAR(1)
 Sof(C57A)=Sof(F33A)=Sof(F31A)=Sof(F32A)=Sof(C56A)=Sof(F29A)=Sof(F30A)=
 Sof(F28A)=Sof(C58A)=Sof(F35A)=Sof(F36A)=Sof(F34A)=FVAR(1)
 Fixed Sof: Ag2A(0.63) Ag1A(0.5) Mo4A(0.94) F65A(0.7) F67A(0.7) F70A(0.7)
 F71A(0.7) F66A(0.7) C72A(0.7) C73A(0.7) C74A(0.7) C65B(0.5) F50B(0.5)
 F49B(0.5) F51B(0.5) C66B(0.5) F53B(0.5) F52B(0.5) C64B(0.5) F47B(0.5)
 F46B(0.5) C65A(0.5) F50A(0.5) F49A(0.5) F51A(0.5) C66A(0.5) F52A(0.5)
 F53A(0.5) C64A(0.5) F47A(0.5) F46A(0.5) Ag1B(0.46) C74B(0.3) F70B(0.3)
 F71B(0.3) C72B(0.3) F65B(0.3) C73B(0.3) F67B(0.3) F66B(0.3) Ag2B(0.33)
 O10A(0.62) C43A(0.62) C45A(0.62) F6A(0.62) F4A(0.62) F5A(0.62) C44A(0.62)
 F2A(0.62) F3A(0.62) F1A(0.62) C46A(0.62) F9A(0.62) F7A(0.62) F8A(0.62)
 O10B(0.38) C43B(0.38) C44B(0.38) F3B(0.38) F1B(0.38) F2B(0.38) C46B(0.38)
 F8B(0.38) F9B(0.38) F7B(0.38) C45B(0.38) F6B(0.38) F4B(0.38) F5B(0.38)
 O11A(0.52) C47A(0.52) C49A(0.52) F15A(0.52) F13A(0.52) F14A(0.52) C48A(0.52)
 F11A(0.52) F12A(0.52) F10A(0.52) C50A(0.52) F18A(0.52) F16A(0.52) F17A(0.52)
 O12A(0.6) C51A(0.6) C52A(0.6) F19A(0.6) F20A(0.6) F21A(0.6) C54A(0.6)
 F26A(0.6) F27A(0.6) F25A(0.6) C53A(0.6) F24A(0.6) F22A(0.6) F23A(0.6)
 Ag1C(0.04) Mo4B(0.06) O12B(0.4) C51B(0.4) C54B(0.4) F27B(0.4) F25B(0.4)
 F26B(0.4) C53B(0.4) F22B(0.4) F23B(0.4) F24B(0.4) C52B(0.4) F21B(0.4)
 F19B(0.4) F20B(0.4) Ag2C(0.04) O11B(0.48) C47B(0.48) C48B(0.48) F12B(0.48)
 F10B(0.48) F11B(0.48) C50B(0.48) F17B(0.48) F18B(0.48) F16B(0.48) C49B(0.48)
 F15B(0.48) F13B(0.48) F14B(0.48)
6.a Aromatic/amide H refined with riding coordinates:
 C31(H31), C34(H34), C33(H33), C11(H11), C12(H12), C26(H26), C4(H4), C2(H2),
 C10(H10), C3(H3), C27(H27), C13(H13), C5(H5), C23(H23), C1(H1), C9(H9),
 C24(H24), C25(H25), C17(H17), C18(H18), C19(H19), C20(H20), C16(H16)
6.b Idealised Me refined as rotating group:
 C40(H40A,H40B,H40C), C36(H36A,H36B,H36C), C42(H42A,H42B,H42C), C38(H38A,H38B,
 H38C), C37(H37A,H37B,H37C), C41(H41A,H41B,H41C)
;
_smtbx_masks_special_details
;
A solvent mask was calculated and 920 electrons were 
found in a volume of 2660\%A^3^ in 1 void per unit cell. 
This is consistent with the presence of 
2[CH2Cl2], 1[C2H3N] per Asymmetric Unit 
which account for 848 electrons 
per unit cell.
;
_smtbx_masks_void_probe_radius 1.2
_smtbx_masks_void_truncation_radius 1.2
_olex2_submission_special_instructions 'No special instructions were received'
_oxdiff_exptl_absorpt_empirical_details
;
Empirical correction (ABSPACK) includes:
- Absorption correction using spherical harmonics
- Frame scaling
- B-factor correction
;
_oxdiff_exptl_absorpt_empirical_full_max 4.905
_oxdiff_exptl_absorpt_empirical_full_min 0.370

loop_
_space_group_symop_operation_xyz
'x, y, z'
'-x, y, -z+1/2'
'x+1/2, y+1/2, z'
'-x+1/2, y+1/2, -z+1/2'
'-x, -y, -z'
'x, -y, z-1/2'
'-x+1/2, -y+1/2, -z'
'x+1/2, -y+1/2, z-1/2'

loop_
_atom_site_label
_atom_site_type_symbol
_atom_site_fract_x
_atom_site_fract_y
_atom_site_fract_z
_atom_site_U_iso_or_equiv
_atom_site_adp_type
_atom_site_occupancy
_atom_site_site_symmetry_order
_atom_site_calc_flag
_atom_site_refinement_flags_posn
_atom_site_refinement_flags_adp
_atom_site_refinement_flags_occupancy
_atom_site_disorder_assembly
_atom_site_disorder_group
Mo2 Mo 0.63496(2) 0.40403(3) 0.68948(2) 0.04432(19) Uani 1 1 d . . . . .
Mo3 Mo 0.66903(2) 0.84366(3) 0.61621(2) 0.04297(19) Uani 1 1 d . . . . .
Mo1 Mo 0.67871(2) 0.41642(3) 0.61779(2) 0.04448(19) Uani 1 1 d . . . . .
Ag2A Ag 0.75048(8) 0.79006(7) 0.75973(9) 0.0446(5) Uani 0.63 1 d . . P A 1
Ag1A Ag 0.76549(11) 0.47118(9) 0.76215(12) 0.0416(6) Uani 0.5 1 d . . P B 1
Mo4A Mo 0.62161(2) 0.86162(5) 0.68437(3) 0.0570(2) Uani 0.94 1 d D U P A 1
Fe07 Fe 0.82012(3) 0.64096(5) 0.75237(4) 0.0362(3) Uani 1 1 d . . . . .
Al2 Al 0.58525(5) 0.61861(8) 0.42268(6) 0.0256(4) Uani 1 1 d . . . . .
P1 P 0.70375(6) 0.43578(9) 0.70188(7) 0.0441(5) Uani 1 1 d . . . . .
P2 P 0.69552(7) 0.35059(10) 0.68257(8) 0.0507(5) Uani 1 1 d . . . . .
Al1 Al 0.89990(8) 0.37373(10) 0.55136(9) 0.0484(6) Uani 1 1 d . U . . .
P5 P 0.74809(6) 0.62729(12) 0.73116(8) 0.0596(6) Uani 1 1 d . . . . .
P4 P 0.69088(7) 0.83033(12) 0.70064(8) 0.0561(6) Uani 1 1 d . . . . .
P7 P 0.83125(7) 0.59254(14) 0.82429(8) 0.0668(8) Uani 1 1 d . . . . .
P6 P 0.78573(7) 0.56233(13) 0.76629(9) 0.0660(7) Uani 1 1 d . . . . .
P9 P 0.77207(8) 0.69822(15) 0.76955(9) 0.0737(8) Uani 1 1 d . . . . .
P8 P 0.82352(7) 0.67992(15) 0.82510(8) 0.0722(8) Uani 1 1 d . . . . .
P3 P 0.81794(8) 0.41377(12) 0.82281(9) 0.0654(7) Uani 1 1 d . . . . .
F58 F 0.67270(15) 0.6115(3) 0.38616(16) 0.0623(13) Uani 1 1 d . . . . .
O13 O 0.58641(16) 0.5552(2) 0.39485(17) 0.0416(12) Uani 1 1 d . . . . .
O15 O 0.63432(15) 0.6405(2) 0.44377(18) 0.0441(12) Uani 1 1 d . . . . .
F43 F 0.51501(17) 0.5025(2) 0.40839(19) 0.0645(14) Uani 1 1 d . . . . .
F45 F 0.5392(2) 0.4233(2) 0.3954(2) 0.0797(18) Uani 1 1 d . . . . .
F42 F 0.51459(16) 0.5667(3) 0.3354(2) 0.0699(15) Uani 1 1 d . . . . .
F41 F 0.5504(2) 0.5342(3) 0.29635(18) 0.0815(18) Uani 1 1 d . . . . .
F56 F 0.70195(18) 0.7058(3) 0.43679(19) 0.0735(16) Uani 1 1 d . . . . .
F61 F 0.65069(17) 0.5517(3) 0.4998(2) 0.0750(17) Uani 1 1 d . . . . .
F60 F 0.71452(19) 0.5656(3) 0.5201(2) 0.089(2) Uani 1 1 d . . . . .
F44 F 0.5735(2) 0.4758(2) 0.44986(18) 0.0736(16) Uani 1 1 d . . . . .
F68 F 0.5964(3) 0.7676(3) 0.4175(3) 0.091(2) Uani 1 1 d D . . . .
F55 F 0.6818(2) 0.7181(3) 0.4960(3) 0.093(2) Uani 1 1 d . . . . .
F54 F 0.73577(18) 0.6740(3) 0.5028(2) 0.091(2) Uani 1 1 d . . . . .
F65A F 0.6237(3) 0.7161(5) 0.3535(4) 0.059(3) Uani 0.7 1 d D . P C 1
F40 F 0.5078(2) 0.4800(3) 0.3141(2) 0.087(2) Uani 1 1 d . . . . .
F59 F 0.67888(18) 0.5367(3) 0.4298(2) 0.0753(16) Uani 1 1 d . . . . .
C30 C 0.8239(2) 0.6430(3) 0.6848(2) 0.0330(14) Uani 1 1 d . . . . .
O1 O 0.7718(2) 0.4304(3) 0.6339(2) 0.0649(17) Uani 1 1 d . . . . .
O2 O 0.6721(2) 0.5495(3) 0.6260(2) 0.0658(17) Uani 1 1 d . . . . .
F62 F 0.6759(2) 0.6265(3) 0.54141(18) 0.087(2) Uani 1 1 d . . . . .
F39 F 0.62245(19) 0.4966(3) 0.3450(2) 0.0793(17) Uani 1 1 d . . . . .
F38 F 0.6230(2) 0.4440(3) 0.4010(3) 0.089(2) Uani 1 1 d . . . . .
F57 F 0.72888(16) 0.5939(3) 0.4394(2) 0.0804(18) Uani 1 1 d . . . . .
C31 C 0.8521(2) 0.6047(3) 0.7124(2) 0.0318(14) Uani 1 1 d . . . . .
H31 H 0.852319 0.565108 0.706973 0.038 Uiso 1 1 calc R U . . .
C34 C 0.8333(2) 0.6972(3) 0.7059(3) 0.0397(16) Uani 1 1 d . . . . .
H34 H 0.819316 0.731469 0.695308 0.048 Uiso 1 1 calc R U . . .
O8 O 0.7620(2) 0.8240(3) 0.6395(3) 0.0687(18) Uani 1 1 d . . . . .
F37 F 0.5816(3) 0.4280(3) 0.3347(3) 0.107(3) Uani 1 1 d . . . . .
F69 F 0.5069(2) 0.7650(3) 0.3015(3) 0.111(2) Uani 1 1 d D U . . .
C59 C 0.5680(2) 0.5075(3) 0.3753(3) 0.0417(17) Uani 1 1 d . . . . .
C32 C 0.88001(19) 0.6330(3) 0.7491(2) 0.0300(14) Uani 1 1 d . . . . .
O4 O 0.6625(2) 0.3395(3) 0.7836(2) 0.0716(19) Uani 1 1 d . . . . .
C33 C 0.8675(2) 0.6906(3) 0.7458(3) 0.0415(17) Uani 1 1 d . . . . .
H33 H 0.879829 0.719855 0.766665 0.050 Uiso 1 1 calc R U . . .
C67 C 0.6736(2) 0.6278(3) 0.4628(3) 0.0430(18) Uani 1 1 d . . . . .
C35 C 0.7951(2) 0.6315(3) 0.6374(2) 0.0389(16) Uani 1 1 d . . . . .
C40 C 0.9508(2) 0.6221(4) 0.7562(3) 0.0459(19) Uani 1 1 d . . . . .
H40A H 0.941221 0.606308 0.725172 0.069 Uiso 1 1 calc R U . . .
H40B H 0.976382 0.604132 0.773131 0.069 Uiso 1 1 calc R U . . .
H40C H 0.954824 0.662929 0.754421 0.069 Uiso 1 1 calc R U . . .
O3 O 0.5980(3) 0.2902(4) 0.6420(3) 0.095(3) Uani 1 1 d . . . . .
O5 O 0.5825(3) 0.9649(4) 0.6239(3) 0.096(3) Uani 1 1 d . U . . .
F67A F 0.5754(4) 0.8114(4) 0.3555(5) 0.079(3) Uani 0.7 1 d D U P D 1
C39 C 0.9194(2) 0.6109(4) 0.7809(3) 0.0444(18) Uani 1 1 d . . . . .
C36 C 0.8203(3) 0.6365(4) 0.6049(3) 0.051(2) Uani 1 1 d . . . . .
H36A H 0.803278 0.629003 0.573481 0.077 Uiso 1 1 calc R U . . .
H36B H 0.842357 0.608917 0.613530 0.077 Uiso 1 1 calc R U . . .
H36C H 0.831519 0.674760 0.606703 0.077 Uiso 1 1 calc R U . . .
O7 O 0.6608(3) 0.7120(3) 0.6287(3) 0.094(3) Uani 1 1 d . . . . .
C8 C 0.6745(3) 0.5007(5) 0.6233(3) 0.059(2) Uani 1 1 d . . . . .
C62 C 0.5480(3) 0.4762(4) 0.4065(3) 0.053(2) Uani 1 1 d . . . . .
C42 C 0.9324(2) 0.6411(5) 0.8258(3) 0.066(3) Uani 1 1 d . . . . .
H42A H 0.936133 0.681369 0.820642 0.099 Uiso 1 1 calc R U . . .
H42B H 0.957889 0.625054 0.845109 0.099 Uiso 1 1 calc R U . . .
H42C H 0.911717 0.636746 0.841057 0.099 Uiso 1 1 calc R U . . .
C11 C 0.6188(3) 0.4993(5) 0.6958(4) 0.067(3) Uani 1 1 d . . . . .
H11 H 0.638592 0.528301 0.701491 0.081 Uiso 1 1 calc R U . . .
C29 C 0.7279(3) 0.8306(4) 0.6312(3) 0.055(2) Uani 1 1 d . . . . .
C6 C 0.7386(3) 0.4259(4) 0.6288(3) 0.051(2) Uani 1 1 d . . . . .
C38 C 0.7612(3) 0.6756(4) 0.6238(3) 0.053(2) Uani 1 1 d . . . . .
H38A H 0.772847 0.713364 0.624010 0.079 Uiso 1 1 calc R U . . .
H38B H 0.745907 0.674513 0.645771 0.079 Uiso 1 1 calc R U . . .
H38C H 0.743173 0.667112 0.593111 0.079 Uiso 1 1 calc R U . . .
C70 C 0.6801(3) 0.5901(5) 0.5062(3) 0.076(4) Uani 1 1 d . . . . .
C21 C 0.5969(3) 0.9291(5) 0.6459(3) 0.077(3) Uani 1 1 d D U . . .
C14 C 0.6528(3) 0.3624(4) 0.7489(4) 0.054(2) Uani 1 1 d . . . . .
C37 C 0.7775(3) 0.5711(4) 0.6339(3) 0.053(2) Uani 1 1 d . . . . .
H37A H 0.760092 0.564249 0.602516 0.079 Uiso 1 1 calc R U . . .
H37B H 0.761652 0.567218 0.655083 0.079 Uiso 1 1 calc R U . . .
H37C H 0.799524 0.543490 0.641750 0.079 Uiso 1 1 calc R U . . .
F70A F 0.4871(4) 0.7134(6) 0.3485(5) 0.105(4) Uani 0.7 1 d D U P E 1
C61 C 0.5349(3) 0.5212(4) 0.3289(3) 0.059(2) Uani 1 1 d . . . . .
C15 C 0.6124(3) 0.3306(5) 0.6588(4) 0.066(3) Uani 1 1 d . . . . .
C12 C 0.6086(3) 0.4665(5) 0.7299(3) 0.065(3) Uani 1 1 d . . . . .
H12 H 0.620585 0.470064 0.762024 0.078 Uiso 1 1 calc R U . . .
C41 C 0.9166(3) 0.5468(4) 0.7878(4) 0.066(3) Uani 1 1 d . . . . .
H41A H 0.891357 0.538045 0.794050 0.099 Uiso 1 1 calc R U . . .
H41B H 0.939464 0.534535 0.813770 0.099 Uiso 1 1 calc R U . . .
H41C H 0.917325 0.526827 0.760103 0.099 Uiso 1 1 calc R U . . .
C68 C 0.6976(3) 0.6827(5) 0.4745(3) 0.065(3) Uani 1 1 d . . . . .
C26 C 0.6423(3) 0.9179(5) 0.5657(3) 0.065(3) Uani 1 1 d . . . . .
H26 H 0.640152 0.955206 0.576301 0.078 Uiso 1 1 calc R U . . .
C4 C 0.6504(4) 0.3392(5) 0.5710(3) 0.073(3) Uani 1 1 d . . . . .
H4 H 0.650440 0.302249 0.583070 0.087 Uiso 1 1 calc R U . . .
F71A F 0.5072(4) 0.6720(5) 0.2952(4) 0.107(4) Uani 0.7 1 d D U P E 1
F66A F 0.5367(4) 0.7913(4) 0.3944(6) 0.113(5) Uani 0.7 1 d D . P D 1
C2 C 0.6316(4) 0.4296(6) 0.5463(3) 0.078(3) Uani 1 1 d . . . . .
H2 H 0.616960 0.464013 0.539132 0.093 Uiso 1 1 calc R U . . .
C60 C 0.5984(3) 0.4686(5) 0.3631(4) 0.068(3) Uani 1 1 d . . . . .
C10 C 0.5947(3) 0.4814(6) 0.6533(4) 0.076(3) Uani 1 1 d . . . . .
H10 H 0.594845 0.496463 0.624666 0.091 Uiso 1 1 calc R U . . .
C69 C 0.6892(3) 0.5915(4) 0.4292(3) 0.057(2) Uani 1 1 d . . . . .
C3 C 0.6192(3) 0.3806(6) 0.5641(4) 0.079(3) Uani 1 1 d . . . . .
H3 H 0.594383 0.375783 0.570507 0.095 Uiso 1 1 calc R U . . .
C27 C 0.6121(3) 0.8770(5) 0.5572(3) 0.066(3) Uani 1 1 d . . . . .
H27 H 0.586207 0.880370 0.561163 0.079 Uiso 1 1 calc R U . . .
C13 C 0.5775(3) 0.4275(5) 0.7074(3) 0.068(3) Uani 1 1 d . . . . .
H13 H 0.564684 0.400890 0.721512 0.081 Uiso 1 1 calc R U . . .
C28 C 0.6635(3) 0.7615(4) 0.6242(4) 0.064(2) Uani 1 1 d . . . . .
C5 C 0.6810(4) 0.3637(5) 0.5565(4) 0.074(3) Uani 1 1 d . . . . .
H5 H 0.705551 0.345800 0.557016 0.089 Uiso 1 1 calc R U . . .
C23 C 0.6287(5) 0.8289(5) 0.5414(3) 0.089(4) Uani 1 1 d . . . . .
H23 H 0.615153 0.794023 0.531996 0.107 Uiso 1 1 calc R U . . .
C1 C 0.6696(4) 0.4188(5) 0.5410(3) 0.067(3) Uani 1 1 d . . . . .
H1 H 0.684879 0.444307 0.529053 0.080 Uiso 1 1 calc R U . . .
C9 C 0.5697(3) 0.4366(6) 0.6598(3) 0.083(4) Uani 1 1 d . . . . .
H9 H 0.550818 0.416070 0.636044 0.100 Uiso 1 1 calc R U . . .
C24 C 0.6691(4) 0.8417(5) 0.5418(4) 0.081(3) Uani 1 1 d . . . . .
H24 H 0.687233 0.817062 0.533538 0.097 Uiso 1 1 calc R U . . .
C25 C 0.6763(4) 0.8961(5) 0.5564(4) 0.071(3) Uani 1 1 d . . . . .
H25 H 0.700589 0.916188 0.559685 0.085 Uiso 1 1 calc R U . . .
C72A C 0.5860(3) 0.7015(5) 0.3296(4) 0.066(3) Uani 0.7 1 d D U P C 1
C73A C 0.5660(3) 0.7716(5) 0.3801(4) 0.073(3) Uani 0.7 1 d D U P D 1
C74A C 0.5129(4) 0.7151(5) 0.3242(5) 0.094(3) Uani 0.7 1 d D U P E 1
O6 O 0.6492(3) 0.9379(5) 0.7731(3) 0.110(3) Uani 1 1 d . U . . .
O14 O 0.56285(15) 0.6064(2) 0.46403(18) 0.0437(12) Uani 1 1 d D . . . .
C63 C 0.5457(3) 0.6269(3) 0.4952(3) 0.0664(19) Uani 1 1 d D U . . .
C65B C 0.4996(4) 0.6194(7) 0.4771(6) 0.081(3) Uani 0.5 1 d D U P F 2
F50B F 0.4859(5) 0.5671(8) 0.4698(8) 0.105(7) Uani 0.5 1 d D U P F 2
F49B F 0.4792(5) 0.6450(7) 0.5011(6) 0.094(4) Uani 0.5 1 d D U P F 2
F51B F 0.4827(7) 0.6343(11) 0.4342(6) 0.103(6) Uani 0.5 1 d D U P F 2
C66B C 0.5578(4) 0.6871(7) 0.5113(6) 0.085(3) Uani 0.5 1 d D U P F 2
F53B F 0.5454(8) 0.7225(8) 0.4774(7) 0.123(7) Uani 0.5 1 d D U P F 2
F52B F 0.5434(6) 0.7103(9) 0.5413(7) 0.093(5) Uani 0.5 1 d D U P F 2
C64B C 0.5584(5) 0.5911(6) 0.5394(5) 0.087(3) Uani 0.5 1 d D U P F 2
F47B F 0.5963(5) 0.5991(9) 0.5627(7) 0.111(6) Uani 0.5 1 d D U P F 2
F46B F 0.5372(5) 0.5951(7) 0.5681(5) 0.081(4) Uani 0.5 1 d D U P F 2
F48 F 0.5574(3) 0.5374(3) 0.5291(3) 0.108(2) Uani 1 1 d D U . . .
C65A C 0.5107(5) 0.6665(7) 0.4679(6) 0.083(3) Uani 0.5 1 d D U P F 1
F50A F 0.4905(6) 0.6471(10) 0.4282(7) 0.090(5) Uani 0.5 1 d D U P F 1
F49A F 0.4845(5) 0.6776(8) 0.4883(7) 0.107(5) Uani 0.5 1 d D U P F 1
F51A F 0.5230(5) 0.7158(6) 0.4606(7) 0.091(5) Uani 0.5 1 d D U P F 1
C66A C 0.5772(5) 0.6621(7) 0.5308(5) 0.089(3) Uani 0.5 1 d D U P F 1
F52A F 0.6029(5) 0.6313(8) 0.5598(5) 0.102(5) Uani 0.5 1 d D U P F 1
F1 F 0.5965(2) 0.6954(3) 0.5117(3) 0.108(2) Uani 1 1 d D U . . .
F53A F 0.5602(6) 0.6958(8) 0.5519(6) 0.086(5) Uani 0.5 1 d D U P F 1
C64A C 0.5293(6) 0.5793(8) 0.5172(6) 0.085(3) Uani 0.5 1 d D U P F 1
F47A F 0.5159(6) 0.6012(9) 0.5482(6) 0.108(4) Uani 0.5 1 d D U P F 1
F46A F 0.4970(6) 0.5588(8) 0.4885(7) 0.096(6) Uani 0.5 1 d D U P F 1
Ag1B Ag 0.76678(12) 0.45032(12) 0.75826(14) 0.0476(7) Uani 0.46 1 d . . P B 2
C17 C 0.5650(4) 0.8391(7) 0.7050(4) 0.120(4) Uani 1 1 d D U . A 1
H17 H 0.551545 0.866190 0.717810 0.144 Uiso 1 1 calc R U . A 1
C18 C 0.5968(4) 0.8029(7) 0.7297(5) 0.122(4) Uani 1 1 d D U . A 1
H18 H 0.608784 0.802047 0.762023 0.146 Uiso 1 1 calc R U . A 1
C19 C 0.6075(4) 0.7681(7) 0.6975(5) 0.126(4) Uani 1 1 d D U . A 1
H19 H 0.628226 0.740368 0.704669 0.151 Uiso 1 1 calc R U . A 1
C20 C 0.5821(4) 0.7818(7) 0.6528(4) 0.118(4) Uani 1 1 d D U . A 1
H20 H 0.581960 0.763833 0.625078 0.142 Uiso 1 1 calc R U . A 1
C16 C 0.5570(4) 0.8275(7) 0.6572(4) 0.118(4) Uani 1 1 d D U . A 1
H16 H 0.538085 0.846835 0.632761 0.142 Uiso 1 1 calc R U . A 1
O16 O 0.55968(18) 0.6721(2) 0.3883(2) 0.0542(15) Uani 1 1 d . . . . .
C71 C 0.5564(3) 0.7124(4) 0.3567(3) 0.067(2) Uani 1 1 d D U . . .
C74B C 0.5138(6) 0.7363(12) 0.3390(12) 0.090(4) Uani 0.3 1 d D U P C 2
F70B F 0.5124(9) 0.7671(13) 0.3744(10) 0.102(6) Uani 0.3 1 d D U P C 2
F71B F 0.4874(10) 0.6946(13) 0.3304(11) 0.083(5) Uani 0.3 1 d D U P C 2
C72B C 0.5624(5) 0.6879(6) 0.3115(6) 0.071(5) Uani 0.3 1 d D U P C 2
F64 F 0.5896(2) 0.6473(3) 0.3213(2) 0.0812(19) Uani 1 1 d D . . . .
F65B F 0.5328(7) 0.6548(9) 0.2859(7) 0.074(6) Uani 0.3 1 d D . P C 2
F63 F 0.5766(2) 0.7270(3) 0.2891(2) 0.097(2) Uani 1 1 d D . . . .
C73B C 0.5936(6) 0.7510(10) 0.3739(12) 0.075(4) Uani 0.3 1 d D U P C 2
F67B F 0.6286(8) 0.7314(13) 0.3712(11) 0.077(8) Uani 0.3 1 d D U P C 2
F66B F 0.5873(9) 0.7963(11) 0.3477(12) 0.084(6) Uani 0.3 1 d D U P C 2
C22 C 0.6384(3) 0.9095(6) 0.7408(4) 0.082(3) Uani 1 1 d D U . . .
Ag2B Ag 0.75263(14) 0.81238(15) 0.76018(16) 0.0361(7) Uani 0.33 1 d . . P A 2
O10A O 0.9256(5) 0.3623(6) 0.5147(6) 0.081(3) Uani 0.62 1 d D U P G 1
C43A C 0.9467(5) 0.3671(6) 0.4855(6) 0.081(3) Uani 0.62 1 d D U P G 1
C45A C 0.9355(5) 0.3163(9) 0.4519(7) 0.102(4) Uani 0.62 1 d D U P G 1
F6A F 0.9424(5) 0.2675(6) 0.4728(5) 0.137(5) Uani 0.62 1 d D U P G 1
F4A F 0.9575(5) 0.3126(6) 0.4247(4) 0.115(4) Uani 0.62 1 d D U P G 1
F5A F 0.8986(4) 0.3199(8) 0.4273(5) 0.143(6) Uani 0.62 1 d D U P G 1
C44A C 0.9363(5) 0.4221(8) 0.4579(6) 0.095(3) Uani 0.62 1 d D U P G 1
F2A F 0.9458(6) 0.4653(7) 0.4864(6) 0.153(6) Uani 0.62 1 d D U P G 1
F3A F 0.8977(4) 0.4298(8) 0.4387(6) 0.132(5) Uani 0.62 1 d D U P G 1
F1A F 0.9551(6) 0.4267(6) 0.4276(5) 0.136(5) Uani 0.62 1 d D U P G 1
C46A C 0.9926(6) 0.3641(7) 0.5076(6) 0.103(3) Uani 0.62 1 d D U P G 1
F9A F 1.0058(6) 0.4056(7) 0.5351(7) 0.152(7) Uani 0.62 1 d D U P G 1
F7A F 1.0129(5) 0.3634(9) 0.4781(7) 0.163(6) Uani 0.62 1 d D U P G 1
F8A F 1.0042(6) 0.3184(7) 0.5310(6) 0.175(8) Uani 0.62 1 d D U P G 1
O10B O 0.9322(8) 0.3832(9) 0.5159(8) 0.069(3) Uani 0.38 1 d D U P G 2
C43B C 0.9549(9) 0.3974(10) 0.4948(8) 0.087(3) Uani 0.38 1 d D U P G 2
C44B C 0.9711(6) 0.3488(11) 0.4699(7) 0.097(3) Uani 0.38 1 d D U P G 2
F3B F 1.0013(7) 0.3209(10) 0.5014(8) 0.117(7) Uani 0.38 1 d D U P G 2
F1B F 0.9872(7) 0.3727(10) 0.4390(7) 0.119(6) Uani 0.38 1 d D U P G 2
F2B F 0.9375(7) 0.3187(11) 0.4478(8) 0.113(7) Uani 0.38 1 d D U P G 2
C46B C 0.9358(7) 0.4451(11) 0.4591(8) 0.098(4) Uani 0.38 1 d D U P G 2
F8B F 0.9172(7) 0.4765(9) 0.4840(8) 0.113(7) Uani 0.38 1 d D U P G 2
F9B F 0.9115(5) 0.4218(9) 0.4201(5) 0.077(5) Uani 0.38 1 d D U P G 2
F7B F 0.9661(6) 0.4766(11) 0.4528(9) 0.130(7) Uani 0.38 1 d D U P G 2
C45B C 0.9937(9) 0.4242(9) 0.5305(10) 0.101(4) Uani 0.38 1 d D U P G 2
F6B F 0.9842(7) 0.4742(8) 0.5456(7) 0.112(6) Uani 0.38 1 d D U P G 2
F4B F 1.0242(7) 0.4291(11) 0.5121(8) 0.116(6) Uani 0.38 1 d D U P G 2
F5B F 1.0013(7) 0.3825(8) 0.5623(6) 0.098(6) Uani 0.38 1 d D U P G 2
O9 O 0.9021(3) 0.3119(3) 0.5777(3) 0.100(2) Uani 1 1 d D U . . .
C57A C 0.8777(7) 0.2191(7) 0.5574(7) 0.164(5) Uani 0.667(10) 1 d D U P H 1
F33A F 0.8430(6) 0.2234(9) 0.5683(8) 0.186(7) Uani 0.667(10) 1 d D U P H 1
F31A F 0.8913(6) 0.1666(5) 0.5593(7) 0.190(8) Uani 0.667(10) 1 d D U P H 1
F32A F 0.8733(7) 0.2402(6) 0.5156(5) 0.155(6) Uani 0.667(10) 1 d D U P H 1
C56A C 0.9529(7) 0.2388(9) 0.6003(7) 0.167(5) Uani 0.667(10) 1 d D U P H 1
F29A F 0.9781(8) 0.2788(10) 0.6220(10) 0.230(9) Uani 0.667(10) 1 d D U P H 1
F30A F 0.9528(8) 0.2296(9) 0.5576(7) 0.197(7) Uani 0.667(10) 1 d D U P H 1
F28A F 0.9567(7) 0.1923(9) 0.6263(8) 0.195(8) Uani 0.667(10) 1 d D U P H 1
C58A C 0.9000(6) 0.2570(8) 0.6402(7) 0.170(5) Uani 0.667(10) 1 d D U P H 1
F35A F 0.9328(7) 0.2742(10) 0.6749(6) 0.192(7) Uani 0.667(10) 1 d D U P H 1
F36A F 0.8901(8) 0.2029(9) 0.6474(8) 0.217(8) Uani 0.667(10) 1 d D U P H 1
F34A F 0.8718(7) 0.2948(10) 0.6422(7) 0.195(7) Uani 0.667(10) 1 d D U P H 1
O11A O 0.9250(6) 0.4207(11) 0.5944(9) 0.098(3) Uani 0.52 1 d D U P G 1
C47A C 0.9310(7) 0.4542(13) 0.6282(13) 0.117(3) Uani 0.52 1 d D U P G 1
C49A C 0.8994(7) 0.4455(7) 0.6578(7) 0.127(4) Uani 0.52 1 d D U P G 1
F15A F 0.8683(5) 0.4772(7) 0.6336(6) 0.108(5) Uani 0.52 1 d D U P G 1
F13A F 0.9222(8) 0.4610(9) 0.7004(7) 0.194(8) Uani 0.52 1 d D U P G 1
F14A F 0.8918(6) 0.3879(7) 0.6563(7) 0.144(6) Uani 0.52 1 d D U P G 1
C48A C 0.9724(8) 0.4449(9) 0.6721(8) 0.136(5) Uani 0.52 1 d D U P G 1
F11A F 1.0004(6) 0.4475(9) 0.6495(8) 0.139(6) Uani 0.52 1 d D U P G 1
F12A F 0.9679(8) 0.3912(8) 0.6885(9) 0.160(7) Uani 0.52 1 d D U P G 1
F10A F 0.9799(8) 0.4887(10) 0.7031(7) 0.158(8) Uani 0.52 1 d D U P G 1
C50A C 0.9311(6) 0.5225(12) 0.6197(7) 0.128(4) Uani 0.52 1 d D U P G 1
F18A F 0.9710(5) 0.5303(8) 0.6213(8) 0.122(5) Uani 0.52 1 d D U P G 1
F16A F 0.9168(7) 0.5507(9) 0.6511(7) 0.152(8) Uani 0.52 1 d D U P G 1
F17A F 0.9012(7) 0.5260(9) 0.5778(7) 0.150(7) Uani 0.52 1 d D U P G 1
O12A O 0.8536(5) 0.4067(7) 0.5293(5) 0.095(3) Uani 0.6 1 d D U P G 1
C51A C 0.8154(9) 0.4050(7) 0.5036(8) 0.110(3) Uani 0.6 1 d D U P G 1
C52A C 0.7958(6) 0.4644(10) 0.5066(6) 0.126(4) Uani 0.6 1 d D U P G 1
F19A F 0.7851(5) 0.4621(8) 0.5441(6) 0.131(6) Uani 0.6 1 d D U P G 1
F20A F 0.7617(5) 0.4680(8) 0.4712(6) 0.159(6) Uani 0.6 1 d D U P G 1
F21A F 0.8201(7) 0.5079(8) 0.5072(6) 0.153(6) Uani 0.6 1 d D U P G 1
C54A C 0.8127(6) 0.3937(8) 0.4526(8) 0.125(4) Uani 0.6 1 d D U P G 1
F26A F 0.8359(6) 0.3501(9) 0.4501(6) 0.155(6) Uani 0.6 1 d D U P G 1
F27A F 0.8220(7) 0.4437(8) 0.4357(7) 0.150(6) Uani 0.6 1 d D U P G 1
F25A F 0.7748(7) 0.3823(9) 0.4294(9) 0.179(9) Uani 0.6 1 d D U P G 1
C53A C 0.7949(5) 0.3583(9) 0.5256(6) 0.114(3) Uani 0.6 1 d D U P G 1
F24A F 0.8016(6) 0.3064(9) 0.5113(8) 0.167(7) Uani 0.6 1 d D U P G 1
F22A F 0.7560(4) 0.3697(8) 0.5158(7) 0.154(6) Uani 0.6 1 d D U P G 1
F23A F 0.8126(4) 0.3614(7) 0.5716(5) 0.108(5) Uani 0.6 1 d D U P G 1
Ag1C Ag 0.7795(4) 0.4510(6) 0.7428(5) 0.032(3) Uani 0.04 1 d . U P B 3
Mo4B Mo 0.6249(4) 0.8264(7) 0.6852(4) 0.052(3) Uiso 0.06 1 d . . P A 2
O12B O 0.8499(8) 0.3709(10) 0.5204(9) 0.099(3) Uani 0.4 1 d D U P G 2
C51B C 0.8130(12) 0.3852(9) 0.4948(10) 0.112(3) Uani 0.4 1 d D U P G 2
C54B C 0.7860(8) 0.3984(10) 0.5256(9) 0.123(4) Uani 0.4 1 d D U P G 2
F27B F 0.7871(9) 0.3553(11) 0.5569(9) 0.133(7) Uani 0.4 1 d D U P G 2
F25B F 0.7464(8) 0.4026(14) 0.4952(11) 0.173(9) Uani 0.4 1 d D U P G 2
F26B F 0.8032(8) 0.4494(11) 0.5453(10) 0.141(8) Uani 0.4 1 d D U P G 2
C53B C 0.8169(7) 0.4389(13) 0.4666(9) 0.125(4) Uani 0.4 1 d D U P G 2
F22B F 0.8339(9) 0.4123(14) 0.4362(9) 0.136(8) Uani 0.4 1 d D U P G 2
F23B F 0.8434(8) 0.4778(10) 0.4951(9) 0.145(8) Uani 0.4 1 d D U P G 2
F24B F 0.7790(8) 0.4622(13) 0.4474(9) 0.162(8) Uani 0.4 1 d D U P G 2
C52B C 0.7960(8) 0.3332(14) 0.4635(9) 0.132(5) Uani 0.4 1 d D U P G 2
F21B F 0.8266(8) 0.3018(12) 0.4555(10) 0.152(8) Uani 0.4 1 d D U P G 2
F19B F 0.7700(10) 0.3550(15) 0.4233(11) 0.172(11) Uani 0.4 1 d D U P G 2
F20B F 0.7766(8) 0.3028(13) 0.4896(10) 0.151(8) Uani 0.4 1 d D U P G 2
Ag2C Ag 0.7619(7) 0.8118(10) 0.7499(8) 0.046(7) Uani 0.04 1 d . U P A 3
C55B C 0.9084(5) 0.2605(7) 0.5912(5) 0.148(3) Uani 1 1 d D U . . .
C58B C 0.9263(8) 0.2424(11) 0.6434(9) 0.162(5) Uani 0.333(10) 1 d D U P H 2
F36B F 0.9594(11) 0.2736(15) 0.6589(14) 0.183(11) Uani 0.333(10) 1 d D U P H 2
F34B F 0.9337(10) 0.1868(10) 0.6430(10) 0.148(9) Uani 0.333(10) 1 d D U P H 2
F35B F 0.8934(11) 0.2557(13) 0.6555(13) 0.156(9) Uani 0.333(10) 1 d D U P H 2
C57B C 0.8661(8) 0.2293(13) 0.5728(10) 0.169(6) Uani 0.333(10) 1 d D U P H 2
F33B F 0.8545(15) 0.2092(18) 0.5294(11) 0.199(12) Uani 0.333(10) 1 d D U P H 2
F31B F 0.8363(12) 0.2635(15) 0.5787(14) 0.184(11) Uani 0.333(10) 1 d D U P H 2
F32B F 0.8672(12) 0.1855(13) 0.6026(14) 0.202(12) Uani 0.333(10) 1 d D U P H 2
C56B C 0.9404(8) 0.2470(12) 0.5655(9) 0.159(5) Uani 0.333(10) 1 d D U P H 2
F30B F 0.9276(12) 0.2441(13) 0.5187(10) 0.168(9) Uani 0.333(10) 1 d D U P H 2
F28B F 0.9596(11) 0.1965(11) 0.5796(12) 0.159(9) Uani 0.333(10) 1 d D U P H 2
F29B F 0.9711(10) 0.2864(13) 0.5789(12) 0.155(9) Uani 0.333(10) 1 d D U P H 2
O11B O 0.9128(6) 0.4270(11) 0.5849(9) 0.090(3) Uani 0.48 1 d D U P G 2
C47B C 0.9238(6) 0.4649(15) 0.6152(12) 0.115(3) Uani 0.48 1 d D U P G 2
C48B C 0.8909(9) 0.4786(9) 0.6256(6) 0.125(3) Uani 0.48 1 d D U P G 2
F12B F 0.8647(7) 0.5097(9) 0.5892(7) 0.154(5) Uani 0.48 1 d D U P G 2
F10B F 0.8916(6) 0.5058(9) 0.6650(6) 0.123(5) Uani 0.48 1 d D U P G 2
F11B F 0.8669(7) 0.4312(10) 0.6290(7) 0.129(5) Uani 0.48 1 d D U P G 2
C50B C 0.9508(8) 0.4462(11) 0.6528(10) 0.129(4) Uani 0.48 1 d D U P G 2
F17B F 0.9811(7) 0.4131(13) 0.6430(10) 0.173(9) Uani 0.48 1 d D U P G 2
F18B F 0.9356(8) 0.4143(12) 0.6825(10) 0.173(8) Uani 0.48 1 d D U P G 2
F16B F 0.9750(10) 0.4867(13) 0.6824(11) 0.202(11) Uani 0.48 1 d D U P G 2
C49B C 0.9401(7) 0.5106(12) 0.6035(8) 0.135(4) Uani 0.48 1 d D U P G 2
F15B F 0.9787(7) 0.5031(11) 0.5994(10) 0.156(7) Uani 0.48 1 d D U P G 2
F13B F 0.9463(10) 0.5538(10) 0.6371(9) 0.179(9) Uani 0.48 1 d D U P G 2
F14B F 0.9201(9) 0.5365(14) 0.5614(9) 0.199(10) Uani 0.48 1 d D U P G 2

loop_
_atom_site_aniso_label
_atom_site_aniso_U_11
_atom_site_aniso_U_22
_atom_site_aniso_U_33
_atom_site_aniso_U_23
_atom_site_aniso_U_13
_atom_site_aniso_U_12
Mo2 0.0338(3) 0.0654(4) 0.0348(3) 0.0000(3) 0.0122(3) -0.0069(3)
Mo3 0.0408(4) 0.0456(4) 0.0389(3) -0.0096(3) 0.0071(3) 0.0028(3)
Mo1 0.0419(4) 0.0578(4) 0.0358(3) 0.0014(3) 0.0151(3) -0.0083(3)
Ag2A 0.0369(7) 0.0520(11) 0.0440(7) -0.0032(10) 0.0113(5) 0.0054(9)
Ag1A 0.0424(10) 0.0430(13) 0.0357(9) 0.0030(10) 0.0067(6) -0.0104(11)
Mo4A 0.0392(4) 0.0879(7) 0.0420(4) 0.0034(4) 0.0097(3) 0.0185(4)
Fe07 0.0212(5) 0.0564(7) 0.0285(6) -0.0011(5) 0.0038(4) 0.0003(5)
Al2 0.0223(9) 0.0241(9) 0.0266(9) 0.0059(7) 0.0020(7) -0.0013(7)
P1 0.0357(10) 0.0574(12) 0.0375(10) 0.0079(9) 0.0086(8) -0.0084(9)
P2 0.0485(12) 0.0535(12) 0.0585(13) 0.0096(10) 0.0290(10) -0.0044(10)
Al1 0.0562(14) 0.0516(13) 0.0441(12) 0.0063(10) 0.0252(11) 0.0170(11)
P5 0.0239(9) 0.104(2) 0.0468(12) 0.0077(12) 0.0059(8) -0.0007(11)
P4 0.0406(11) 0.0813(16) 0.0413(11) -0.0035(10) 0.0052(9) 0.0111(11)
P7 0.0333(11) 0.130(2) 0.0357(11) 0.0233(12) 0.0093(9) 0.0028(12)
P6 0.0350(11) 0.0992(19) 0.0586(14) 0.0303(13) 0.0067(10) -0.0154(12)
P9 0.0418(12) 0.120(2) 0.0526(13) -0.0194(14) 0.0039(10) 0.0253(14)
P8 0.0420(12) 0.136(3) 0.0348(11) -0.0191(13) 0.0068(9) 0.0140(14)
P3 0.0621(15) 0.0688(15) 0.0632(15) 0.0327(12) 0.0162(12) 0.0013(12)
F58 0.049(3) 0.098(4) 0.039(3) 0.007(3) 0.013(2) 0.012(3)
O13 0.047(3) 0.036(3) 0.035(3) -0.001(2) 0.003(2) -0.006(2)
O15 0.027(2) 0.067(3) 0.034(3) 0.004(2) 0.004(2) -0.006(2)
F43 0.065(3) 0.071(3) 0.066(3) 0.009(3) 0.033(3) -0.013(3)
F45 0.107(5) 0.045(3) 0.090(4) -0.002(3) 0.034(4) -0.025(3)
F42 0.045(3) 0.087(4) 0.066(3) 0.012(3) 0.001(2) -0.007(3)
F41 0.084(4) 0.117(5) 0.042(3) 0.000(3) 0.018(3) -0.028(4)
F56 0.072(4) 0.089(4) 0.056(3) 0.019(3) 0.015(3) -0.029(3)
F61 0.058(3) 0.086(4) 0.065(3) 0.036(3) -0.004(3) -0.020(3)
F60 0.058(4) 0.126(5) 0.067(4) 0.045(4) -0.008(3) 0.005(4)
F44 0.101(5) 0.062(3) 0.049(3) 0.018(2) 0.010(3) -0.011(3)
F68 0.133(6) 0.059(4) 0.093(5) -0.010(3) 0.052(5) -0.026(4)
F55 0.115(6) 0.082(4) 0.099(5) -0.036(4) 0.058(5) -0.037(4)
F54 0.054(3) 0.139(6) 0.063(4) 0.023(4) -0.007(3) -0.046(4)
F65A 0.056(6) 0.067(7) 0.055(6) 0.013(4) 0.017(4) -0.002(5)
F40 0.085(4) 0.102(5) 0.062(3) -0.005(3) 0.006(3) -0.042(4)
F59 0.062(4) 0.070(4) 0.088(4) 0.009(3) 0.014(3) 0.017(3)
C30 0.027(3) 0.039(4) 0.031(3) 0.001(3) 0.004(3) -0.002(3)
O1 0.050(4) 0.078(4) 0.077(4) -0.003(4) 0.035(3) -0.016(3)
O2 0.075(5) 0.059(4) 0.059(4) 0.011(3) 0.016(3) 0.005(3)
F62 0.076(4) 0.150(6) 0.027(3) 0.007(3) 0.003(3) -0.035(4)
F39 0.069(4) 0.094(4) 0.085(4) -0.013(3) 0.037(3) -0.003(3)
F38 0.080(4) 0.063(4) 0.121(6) 0.018(4) 0.028(4) 0.024(3)
F57 0.038(3) 0.113(5) 0.086(4) 0.010(4) 0.012(3) 0.015(3)
C31 0.028(3) 0.033(3) 0.033(3) 0.002(3) 0.007(3) -0.001(3)
C34 0.039(4) 0.028(3) 0.049(4) 0.003(3) 0.009(3) 0.000(3)
O8 0.043(4) 0.085(5) 0.078(5) -0.002(4) 0.020(3) 0.014(3)
F37 0.125(6) 0.087(5) 0.125(6) -0.056(5) 0.061(5) -0.017(4)
F69 0.081(4) 0.100(4) 0.131(5) 0.070(4) 0.002(4) 0.025(4)
C59 0.052(5) 0.035(4) 0.039(4) -0.005(3) 0.015(3) -0.007(3)
C32 0.021(3) 0.044(4) 0.025(3) 0.000(3) 0.007(3) -0.005(3)
O4 0.074(5) 0.088(5) 0.061(4) 0.022(4) 0.033(4) -0.004(4)
C33 0.037(4) 0.045(4) 0.039(4) -0.008(3) 0.007(3) -0.006(3)
C67 0.029(4) 0.060(5) 0.034(4) 0.008(3) 0.002(3) -0.004(3)
C35 0.036(4) 0.041(4) 0.029(4) 0.000(3) -0.005(3) -0.002(3)
C40 0.030(4) 0.073(5) 0.034(4) 0.001(4) 0.010(3) 0.003(4)
O3 0.086(6) 0.099(6) 0.116(7) -0.048(5) 0.058(5) -0.057(5)
O5 0.101(6) 0.112(6) 0.067(4) 0.005(4) 0.016(4) 0.064(5)
F67A 0.080(7) 0.040(5) 0.124(7) 0.034(5) 0.044(5) 0.009(4)
C39 0.019(3) 0.076(5) 0.036(4) 0.004(4) 0.004(3) 0.007(3)
C36 0.050(5) 0.070(6) 0.028(4) 0.004(3) 0.003(3) 0.002(4)
O7 0.098(6) 0.055(5) 0.125(7) 0.001(4) 0.027(6) -0.006(4)
C8 0.053(5) 0.081(7) 0.043(5) 0.014(4) 0.017(4) 0.005(5)
C62 0.067(6) 0.042(5) 0.052(5) 0.004(4) 0.020(4) -0.005(4)
C42 0.026(4) 0.127(9) 0.039(4) -0.013(5) 0.002(3) -0.003(5)
C11 0.067(6) 0.068(6) 0.069(6) 0.003(5) 0.025(5) 0.021(5)
C29 0.061(6) 0.049(5) 0.060(5) -0.008(4) 0.024(4) 0.007(4)
C6 0.058(6) 0.050(5) 0.050(5) 0.000(4) 0.024(4) -0.012(4)
C38 0.046(5) 0.058(5) 0.047(5) 0.010(4) 0.002(4) 0.006(4)
C70 0.047(5) 0.111(9) 0.049(6) 0.031(6) -0.017(4) -0.030(6)
C21 0.068(5) 0.107(6) 0.054(5) -0.005(4) 0.019(4) 0.044(5)
C14 0.045(5) 0.059(5) 0.065(6) 0.003(4) 0.028(4) -0.007(4)
C37 0.054(5) 0.049(5) 0.045(4) -0.016(4) 0.000(4) -0.012(4)
F70A 0.055(5) 0.096(8) 0.158(10) 0.049(7) 0.023(7) 0.008(6)
C61 0.064(6) 0.063(6) 0.052(5) -0.003(4) 0.018(4) -0.022(5)
C15 0.058(6) 0.087(7) 0.063(6) -0.001(5) 0.034(5) -0.017(5)
C12 0.048(5) 0.102(8) 0.048(5) -0.005(5) 0.019(4) 0.013(5)
C41 0.030(4) 0.080(7) 0.081(7) 0.035(5) 0.008(4) 0.017(4)
C68 0.051(5) 0.081(7) 0.053(5) 0.004(5) 0.000(4) -0.030(5)
C26 0.068(6) 0.072(6) 0.056(5) 0.021(5) 0.021(5) 0.029(5)
C4 0.078(7) 0.097(8) 0.052(5) -0.030(5) 0.033(5) -0.033(6)
F71A 0.069(6) 0.107(8) 0.113(8) 0.027(6) -0.020(6) -0.016(6)
F66A 0.103(9) 0.057(6) 0.212(15) -0.004(7) 0.095(10) 0.014(6)
C2 0.075(7) 0.121(10) 0.032(5) 0.003(5) 0.010(5) 0.000(7)
C60 0.061(6) 0.069(6) 0.080(7) -0.013(6) 0.028(6) -0.004(5)
C10 0.058(6) 0.116(9) 0.053(6) 0.013(6) 0.019(5) 0.032(6)
C69 0.037(4) 0.071(6) 0.055(5) 0.007(4) 0.002(4) 0.002(4)
C3 0.054(6) 0.133(11) 0.047(5) -0.025(6) 0.010(5) -0.028(7)
C27 0.051(5) 0.094(8) 0.042(5) 0.003(5) -0.002(4) -0.002(5)
C13 0.037(5) 0.123(9) 0.045(5) -0.011(5) 0.016(4) 0.009(5)
C28 0.055(6) 0.053(6) 0.083(7) -0.014(5) 0.022(5) -0.004(4)
C5 0.089(8) 0.091(8) 0.055(6) -0.022(5) 0.042(6) -0.027(6)
C23 0.125(11) 0.086(8) 0.033(5) -0.015(5) -0.011(6) -0.019(8)
C1 0.081(7) 0.087(7) 0.036(4) -0.001(4) 0.022(5) -0.013(6)
C9 0.036(5) 0.159(12) 0.047(5) -0.010(6) 0.001(4) 0.021(6)
C24 0.111(10) 0.087(8) 0.050(6) 0.001(5) 0.035(6) 0.026(7)
C25 0.070(7) 0.080(7) 0.070(6) 0.018(6) 0.033(5) 0.018(6)
C72A 0.055(6) 0.052(6) 0.088(7) 0.040(6) 0.016(6) 0.001(5)
C73A 0.059(6) 0.052(6) 0.105(7) 0.031(6) 0.021(6) 0.005(5)
C74A 0.066(5) 0.086(6) 0.119(6) 0.050(5) 0.010(5) 0.017(5)
O6 0.093(6) 0.175(9) 0.054(4) -0.028(5) 0.012(4) 0.041(6)
O14 0.037(3) 0.057(3) 0.042(3) -0.003(2) 0.020(2) -0.007(2)
C63 0.072(4) 0.068(4) 0.084(4) -0.023(3) 0.060(4) -0.020(3)
C65B 0.070(5) 0.095(6) 0.100(6) -0.016(5) 0.057(5) -0.007(5)
F50B 0.046(7) 0.099(11) 0.148(14) -0.053(10) 0.000(9) -0.018(7)
F49B 0.068(7) 0.122(11) 0.111(10) -0.026(9) 0.058(7) 0.016(8)
F51B 0.060(9) 0.149(11) 0.103(9) -0.012(8) 0.030(7) -0.009(8)
C66B 0.098(6) 0.085(6) 0.098(6) -0.034(5) 0.067(5) -0.040(5)
F53B 0.178(16) 0.051(8) 0.142(14) 0.002(8) 0.054(12) -0.019(11)
F52B 0.104(12) 0.076(9) 0.111(10) -0.058(8) 0.053(9) -0.019(8)
C64B 0.097(6) 0.096(6) 0.091(6) 0.007(6) 0.065(5) -0.005(6)
F47B 0.074(10) 0.159(14) 0.099(11) 0.037(11) 0.027(8) 0.012(10)
F46B 0.087(8) 0.112(8) 0.069(7) 0.025(6) 0.059(6) 0.010(7)
F48 0.134(5) 0.104(5) 0.109(5) 0.033(4) 0.070(4) 0.011(4)
C65A 0.077(6) 0.091(7) 0.100(6) -0.021(6) 0.058(6) -0.006(6)
F50A 0.040(7) 0.125(10) 0.112(9) 0.003(8) 0.033(6) 0.005(7)
F49A 0.095(8) 0.113(10) 0.130(10) -0.022(9) 0.061(7) 0.026(8)
F51A 0.113(11) 0.058(8) 0.134(12) 0.012(8) 0.084(9) 0.033(8)
C66A 0.101(6) 0.096(6) 0.096(6) -0.032(6) 0.066(5) -0.040(6)
F52A 0.097(10) 0.156(14) 0.052(8) -0.037(9) 0.024(7) -0.033(10)
F1 0.116(5) 0.111(5) 0.118(5) -0.056(4) 0.066(4) -0.067(4)
F53A 0.113(11) 0.080(9) 0.091(8) -0.047(7) 0.068(8) -0.034(8)
C64A 0.093(6) 0.092(5) 0.097(5) -0.001(5) 0.071(5) -0.007(5)
F47A 0.122(10) 0.120(9) 0.115(10) 0.007(9) 0.086(8) -0.007(9)
F46A 0.087(11) 0.097(10) 0.135(13) -0.049(9) 0.081(10) -0.065(9)
Ag1B 0.0368(9) 0.068(2) 0.0326(10) 0.0053(15) 0.0029(7) 0.0041(16)
C17 0.071(6) 0.202(10) 0.089(7) 0.021(7) 0.028(6) -0.004(7)
C18 0.085(7) 0.194(10) 0.094(7) 0.027(7) 0.038(6) -0.004(7)
C19 0.086(7) 0.187(10) 0.101(7) 0.030(7) 0.025(6) -0.011(7)
C20 0.069(6) 0.182(10) 0.101(7) 0.018(7) 0.023(6) -0.018(7)
C16 0.062(6) 0.194(10) 0.096(7) 0.013(8) 0.019(6) -0.013(7)
O16 0.054(3) 0.044(3) 0.055(3) 0.028(3) 0.002(3) 0.013(3)
C71 0.053(4) 0.055(4) 0.092(5) 0.040(4) 0.018(4) 0.006(3)
C74B 0.065(6) 0.081(6) 0.114(7) 0.048(6) 0.015(6) 0.017(6)
F70B 0.088(11) 0.092(12) 0.122(13) 0.034(11) 0.026(11) 0.050(10)
F71B 0.051(8) 0.092(11) 0.105(11) 0.015(9) 0.022(9) -0.006(9)
C72B 0.056(8) 0.059(8) 0.093(9) 0.034(8) 0.015(8) 0.003(8)
F64 0.122(6) 0.072(4) 0.055(3) 0.006(3) 0.034(4) -0.018(4)
F65B 0.078(15) 0.077(13) 0.053(11) -0.017(9) -0.002(10) -0.015(12)
F63 0.105(5) 0.107(5) 0.074(4) 0.052(4) 0.022(4) -0.005(4)
C73B 0.061(7) 0.058(7) 0.103(8) 0.028(7) 0.021(7) 0.005(6)
F67B 0.057(11) 0.070(15) 0.099(17) 0.037(13) 0.017(13) -0.011(10)
F66B 0.077(11) 0.065(11) 0.112(11) 0.021(10) 0.032(10) -0.002(9)
C22 0.064(5) 0.122(7) 0.059(5) -0.008(5) 0.018(4) 0.033(5)
Ag2B 0.0292(11) 0.051(2) 0.0287(11) 0.0035(16) 0.0091(9) 0.0035(16)
O10A 0.094(5) 0.098(6) 0.067(4) 0.003(5) 0.049(4) 0.010(5)
C43A 0.088(5) 0.103(6) 0.064(5) 0.003(5) 0.043(4) 0.017(5)
C45A 0.113(7) 0.114(7) 0.079(7) -0.005(7) 0.032(7) 0.014(7)
F6A 0.200(13) 0.088(8) 0.101(9) 0.040(7) 0.013(9) 0.001(9)
F4A 0.173(12) 0.113(9) 0.077(7) -0.028(6) 0.064(8) 0.021(8)
F5A 0.081(8) 0.186(12) 0.120(10) -0.052(9) -0.028(8) 0.009(9)
C44A 0.100(6) 0.105(7) 0.082(6) 0.010(6) 0.033(5) 0.025(6)
F2A 0.183(15) 0.105(10) 0.146(12) -0.033(9) 0.017(12) 0.041(11)
F3A 0.086(9) 0.169(12) 0.117(11) 0.050(10) -0.005(8) 0.031(9)
F1A 0.199(13) 0.098(8) 0.140(11) 0.058(8) 0.096(10) 0.011(9)
C46A 0.095(6) 0.121(6) 0.089(6) 0.003(6) 0.022(5) 0.011(6)
F9A 0.129(12) 0.151(13) 0.130(13) -0.029(11) -0.027(11) -0.005(10)
F7A 0.061(7) 0.230(16) 0.192(15) -0.020(13) 0.032(9) 0.002(9)
F8A 0.143(12) 0.162(13) 0.141(12) 0.009(12) -0.072(11) 0.026(11)
O10B 0.082(5) 0.087(6) 0.058(5) 0.004(6) 0.051(5) 0.008(6)
C43B 0.090(5) 0.108(6) 0.073(5) 0.010(5) 0.038(4) 0.015(5)
C44B 0.101(6) 0.118(6) 0.079(6) 0.001(6) 0.037(5) 0.013(6)
F3B 0.129(14) 0.105(12) 0.138(15) 0.006(12) 0.071(12) 0.070(11)
F1B 0.104(12) 0.198(17) 0.078(11) -0.012(11) 0.060(10) 0.014(13)
F2B 0.147(15) 0.119(13) 0.079(11) -0.034(11) 0.041(12) -0.025(13)
C46B 0.092(7) 0.117(8) 0.084(7) 0.018(7) 0.023(7) 0.015(7)
F8B 0.088(12) 0.111(13) 0.125(14) 0.030(12) 0.011(12) 0.005(11)
F9B 0.053(9) 0.140(13) 0.040(7) 0.007(8) 0.016(6) 0.029(9)
F7B 0.090(12) 0.137(15) 0.144(15) 0.045(13) 0.007(12) -0.024(12)
C45B 0.097(7) 0.120(8) 0.084(7) 0.014(7) 0.026(7) 0.015(7)
F6B 0.108(13) 0.118(13) 0.107(12) 0.012(11) 0.032(11) -0.038(11)
F4B 0.101(13) 0.150(15) 0.093(12) 0.023(12) 0.023(11) 0.030(12)
F5B 0.111(12) 0.129(13) 0.058(9) 0.027(9) 0.032(9) 0.056(11)
O9 0.145(6) 0.050(4) 0.113(5) 0.021(4) 0.053(5) 0.017(4)
C57A 0.218(9) 0.117(8) 0.154(8) 0.000(8) 0.054(8) -0.003(8)
F33A 0.173(14) 0.178(15) 0.197(16) -0.011(14) 0.042(13) -0.055(13)
F31A 0.267(17) 0.060(7) 0.188(14) -0.015(8) -0.011(13) -0.005(9)
F32A 0.253(16) 0.100(9) 0.114(10) -0.033(8) 0.061(11) -0.045(10)
C56A 0.216(9) 0.135(7) 0.159(8) 0.011(7) 0.071(8) 0.035(7)
F29A 0.208(17) 0.225(17) 0.239(18) -0.025(16) 0.042(16) -0.026(15)
F30A 0.271(17) 0.173(14) 0.171(15) 0.014(12) 0.105(13) 0.116(13)
F28A 0.221(16) 0.169(14) 0.189(16) 0.049(12) 0.055(14) 0.078(13)
C58A 0.221(10) 0.151(8) 0.147(8) 0.019(8) 0.072(8) 0.016(8)
F35A 0.223(17) 0.244(16) 0.115(11) -0.032(12) 0.062(12) -0.001(15)
F36A 0.271(18) 0.195(15) 0.183(15) 0.075(13) 0.067(14) -0.043(15)
F34A 0.234(16) 0.225(16) 0.156(13) -0.022(12) 0.105(12) 0.041(14)
O11A 0.103(6) 0.088(5) 0.104(6) -0.036(5) 0.034(5) 0.004(5)
C47A 0.116(5) 0.110(5) 0.125(6) -0.043(5) 0.038(5) 0.002(5)
C49A 0.124(6) 0.125(6) 0.133(7) -0.046(6) 0.044(6) 0.001(6)
F15A 0.098(10) 0.112(11) 0.133(12) -0.021(10) 0.063(9) 0.019(9)
F13A 0.214(17) 0.188(16) 0.173(16) -0.072(14) 0.049(15) -0.034(15)
F14A 0.147(13) 0.159(13) 0.158(14) -0.037(11) 0.091(11) -0.073(11)
C48A 0.130(8) 0.131(8) 0.137(8) -0.037(7) 0.029(7) -0.003(7)
F11A 0.101(11) 0.140(13) 0.183(15) -0.051(12) 0.057(11) 0.006(10)
F12A 0.145(14) 0.177(15) 0.165(15) 0.034(13) 0.058(13) -0.001(13)
F10A 0.163(16) 0.190(15) 0.096(12) -0.063(12) 0.002(12) 0.001(13)
C50A 0.128(7) 0.114(6) 0.137(7) -0.045(6) 0.035(6) 0.001(6)
F18A 0.101(11) 0.094(10) 0.178(15) -0.030(10) 0.052(11) -0.011(9)
F16A 0.161(15) 0.120(12) 0.150(13) -0.075(11) 0.012(12) 0.037(12)
F17A 0.157(15) 0.109(12) 0.167(15) 0.001(12) 0.025(13) 0.023(12)
O12A 0.082(5) 0.108(6) 0.093(5) 0.028(5) 0.025(5) 0.033(5)
C51A 0.096(5) 0.137(6) 0.106(5) 0.035(5) 0.044(5) 0.030(5)
C52A 0.117(7) 0.150(7) 0.116(7) 0.042(7) 0.044(6) 0.033(6)
F19A 0.104(10) 0.171(12) 0.135(11) 0.054(9) 0.063(9) 0.094(9)
F20A 0.138(12) 0.182(13) 0.143(12) 0.080(11) 0.024(10) 0.079(11)
F21A 0.213(16) 0.132(12) 0.106(10) 0.029(9) 0.035(11) 0.016(12)
C54A 0.116(6) 0.149(7) 0.114(6) 0.031(6) 0.042(6) 0.027(6)
F26A 0.169(14) 0.200(15) 0.108(10) 0.008(12) 0.060(10) 0.054(13)
F27A 0.173(15) 0.177(14) 0.122(11) 0.049(11) 0.075(11) -0.006(13)
F25A 0.195(16) 0.153(14) 0.138(14) -0.006(12) -0.025(13) 0.005(14)
C53A 0.094(6) 0.143(6) 0.116(6) 0.035(6) 0.048(5) 0.030(6)
F24A 0.120(12) 0.182(14) 0.183(15) -0.005(13) 0.024(12) 0.006(12)
F22A 0.079(9) 0.203(14) 0.199(14) 0.090(12) 0.072(10) 0.025(9)
F23A 0.091(8) 0.154(11) 0.101(9) 0.054(8) 0.061(8) 0.044(8)
Ag1C 0.032(3) 0.032(3) 0.032(3) 0.0008(10) 0.0096(14) 0.0002(10)
O12B 0.082(5) 0.113(6) 0.099(5) 0.023(6) 0.025(5) 0.030(6)
C51B 0.097(5) 0.137(6) 0.108(5) 0.032(5) 0.041(5) 0.030(5)
C54B 0.107(6) 0.149(7) 0.120(6) 0.037(6) 0.048(6) 0.027(6)
F27B 0.141(16) 0.173(16) 0.114(15) 0.032(13) 0.082(13) 0.017(15)
F25B 0.126(15) 0.208(18) 0.188(18) 0.052(16) 0.053(15) 0.031(16)
F26B 0.128(16) 0.171(17) 0.153(16) 0.028(14) 0.086(14) 0.024(15)
C53B 0.116(6) 0.151(7) 0.113(6) 0.035(6) 0.043(6) 0.032(6)
F22B 0.152(16) 0.190(18) 0.085(12) 0.036(14) 0.065(11) 0.058(15)
F23B 0.130(15) 0.131(14) 0.157(16) 0.072(13) 0.021(13) 0.026(13)
F24B 0.178(18) 0.187(17) 0.124(15) 0.026(14) 0.052(14) 0.058(16)
C52B 0.116(8) 0.156(9) 0.123(8) 0.023(8) 0.032(7) 0.022(8)
F21B 0.170(17) 0.143(16) 0.139(16) -0.035(14) 0.043(14) 0.015(15)
F19B 0.143(17) 0.18(2) 0.154(18) 0.007(17) -0.011(16) 0.042(16)
F20B 0.090(13) 0.201(18) 0.146(16) 0.044(15) 0.014(13) 0.008(14)
Ag2C 0.046(7) 0.046(7) 0.046(7) 0.0000(11) 0.014(2) -0.0003(11)
C55B 0.201(7) 0.111(6) 0.143(6) 0.013(6) 0.069(6) 0.020(6)
C58B 0.217(9) 0.132(8) 0.149(8) 0.016(7) 0.074(8) 0.025(8)
F36B 0.22(2) 0.182(19) 0.150(18) 0.022(18) 0.059(18) -0.001(19)
F34B 0.26(2) 0.078(12) 0.132(16) 0.043(12) 0.092(16) 0.038(15)
F35B 0.218(19) 0.138(17) 0.151(17) -0.014(16) 0.111(16) 0.040(17)
C57B 0.220(10) 0.128(9) 0.160(9) 0.004(9) 0.058(9) 0.003(9)
F33B 0.25(2) 0.17(2) 0.17(2) -0.025(19) 0.05(2) -0.001(19)
F31B 0.22(2) 0.146(19) 0.19(2) 0.016(18) 0.072(18) 0.000(19)
F32B 0.25(2) 0.154(19) 0.18(2) 0.019(18) 0.04(2) -0.015(19)
C56B 0.212(10) 0.126(8) 0.153(9) 0.012(8) 0.075(9) 0.036(8)
F30B 0.25(2) 0.125(16) 0.143(17) 0.002(15) 0.089(17) 0.053(17)
F28B 0.226(18) 0.118(15) 0.167(18) -0.006(14) 0.109(16) 0.098(15)
F29B 0.164(18) 0.149(18) 0.165(18) 0.024(17) 0.070(16) 0.012(16)
O11B 0.095(6) 0.077(5) 0.097(6) -0.035(5) 0.029(5) 0.010(5)
C47B 0.115(6) 0.107(5) 0.124(6) -0.045(5) 0.039(5) 0.003(5)
C48B 0.119(6) 0.128(6) 0.131(6) -0.050(5) 0.043(5) 0.013(5)
F12B 0.140(10) 0.136(10) 0.170(11) -0.067(9) 0.024(9) 0.040(9)
F10B 0.112(9) 0.145(9) 0.120(9) -0.073(8) 0.051(8) 0.034(8)
F11B 0.110(9) 0.167(11) 0.124(9) -0.027(9) 0.054(8) -0.006(9)
C50B 0.122(6) 0.122(6) 0.136(7) -0.036(6) 0.031(6) 0.001(6)
F17B 0.101(13) 0.190(17) 0.200(17) -0.022(16) 0.005(14) 0.007(13)
F18B 0.130(15) 0.190(17) 0.174(16) 0.020(15) 0.008(14) 0.017(14)
F16B 0.161(17) 0.191(17) 0.189(19) -0.038(17) -0.043(17) -0.027(15)
C49B 0.136(7) 0.121(7) 0.145(8) -0.038(7) 0.040(7) -0.012(7)
F15B 0.135(14) 0.160(16) 0.202(17) -0.021(14) 0.092(13) -0.031(13)
F13B 0.218(18) 0.109(13) 0.202(17) -0.068(13) 0.055(16) -0.058(14)
F14B 0.206(19) 0.186(17) 0.184(18) 0.021(16) 0.030(16) -0.056(16)

loop_
_atom_type_symbol
_atom_type_description
_atom_type_scat_dispersion_real
_atom_type_scat_dispersion_imag
_atom_type_scat_source
Ag Ag 0.1306 4.2820 'International Tables Vol C Tables 4.2.6.8 and 6.1.1.4'
Al Al 0.2130 0.2455 'International Tables Vol C Tables 4.2.6.8 and 6.1.1.4'
C C 0.0181 0.0091 'International Tables Vol C Tables 4.2.6.8 and 6.1.1.4'
Cl Cl 0.3639 0.7018 'International Tables Vol C Tables 4.2.6.8 and 6.1.1.4'
F F 0.0727 0.0534 'International Tables Vol C Tables 4.2.6.8 and 6.1.1.4'
Fe Fe -1.1336 3.1974 'International Tables Vol C Tables 4.2.6.8 and 6.1.1.4'
H H 0.0000 0.0000 'International Tables Vol C Tables 4.2.6.8 and 6.1.1.4'
Mo Mo -0.0483 2.7339 'International Tables Vol C Tables 4.2.6.8 and 6.1.1.4'
N N 0.0311 0.0180 'International Tables Vol C Tables 4.2.6.8 and 6.1.1.4'
O O 0.0492 0.0322 'International Tables Vol C Tables 4.2.6.8 and 6.1.1.4'
P P 0.2955 0.4335 'International Tables Vol C Tables 4.2.6.8 and 6.1.1.4'

loop_
_exptl_crystal_face_index_h
_exptl_crystal_face_index_k
_exptl_crystal_face_index_l
_exptl_crystal_face_perp_dist
1 -2 2 0.1160
-1 -2 -1 0.1352
1 0 2 0.0792
-1 0 -2 0.0800
0 0 -1 0.0678
-1 -2 2 0.0933
-1 -2 1 0.1102
1 2 -2 0.1017
-1 0 1 0.0125
1 0 -1 0.0234
1 1 0 0.1184
-2 0 1 0.0454
2 0 -1 0.0427
-1 1 1 0.0845
1 -1 -1 0.0998
-2 1 0 0.1071
0 1 0 0.1049
0 -1 0 0.1202

loop_
_geom_angle_atom_site_label_1
_geom_angle_atom_site_label_2
_geom_angle_atom_site_label_3
_geom_angle
_geom_angle_site_symmetry_1
_geom_angle_site_symmetry_3
_geom_angle_publ_flag
P1 Mo2 Mo1 52.74(5) . . ?
P1 Mo2 P2 49.96(8) . . ?
P2 Mo2 Mo1 51.01(5) . . ?
C11 Mo2 Mo1 98.9(3) . . ?
C11 Mo2 P1 86.6(3) . . ?
C11 Mo2 P2 135.8(3) . . ?
C11 Mo2 C10 34.2(4) . . ?
C14 Mo2 Mo1 128.4(3) . . ?
C14 Mo2 P1 89.7(3) . . ?
C14 Mo2 P2 78.3(3) . . ?
C14 Mo2 C11 114.4(4) . . ?
C14 Mo2 C15 88.3(4) . . ?
C14 Mo2 C12 83.5(4) . . ?
C14 Mo2 C10 141.6(4) . . ?
C14 Mo2 C13 87.1(4) . . ?
C14 Mo2 C9 121.2(4) . . ?
C15 Mo2 Mo1 87.4(3) . . ?
C15 Mo2 P1 124.3(3) . . ?
C15 Mo2 P2 75.2(3) . . ?
C15 Mo2 C11 142.9(4) . . ?
C15 Mo2 C12 130.1(4) . . ?
C15 Mo2 C10 110.9(5) . . ?
C15 Mo2 C13 94.4(4) . . ?
C15 Mo2 C9 84.7(5) . . ?
C12 Mo2 Mo1 134.4(3) . . ?
C12 Mo2 P1 104.9(3) . . ?
C12 Mo2 P2 148.4(3) . . ?
C12 Mo2 C11 35.9(4) . . ?
C12 Mo2 C10 58.5(4) . . ?
C12 Mo2 C13 36.2(4) . . ?
C12 Mo2 C9 59.2(4) . . ?
C10 Mo2 Mo1 86.7(3) . . ?
C10 Mo2 P1 104.4(3) . . ?
C10 Mo2 P2 137.6(3) . . ?
C13 Mo2 Mo1 144.5(3) . . ?
C13 Mo2 P1 141.1(3) . . ?
C13 Mo2 P2 162.2(3) . . ?
C13 Mo2 C11 60.0(4) . . ?
C13 Mo2 C10 59.5(4) . . ?
C13 Mo2 C9 35.9(4) . . ?
C9 Mo2 Mo1 109.5(3) . . ?
C9 Mo2 P1 139.9(4) . . ?
C9 Mo2 P2 151.9(3) . . ?
C9 Mo2 C11 58.6(5) . . ?
C9 Mo2 C10 35.5(5) . . ?
P4 Mo3 Mo4A 50.43(5) . . ?
P4 Mo3 Mo4B 46.1(3) . . ?
P3 Mo3 Mo4A 52.69(7) 4_656 . ?
P3 Mo3 P4 50.22(10) 4_656 . ?
P3 Mo3 Mo4B 64.2(3) 4_656 . ?
C29 Mo3 Mo4A 126.8(3) . . ?
C29 Mo3 P4 77.0(3) . . ?
C29 Mo3 P3 89.6(3) . 4_656 ?
C29 Mo3 C26 116.3(4) . . ?
C29 Mo3 C27 142.3(4) . . ?
C29 Mo3 C23 118.3(5) . . ?
C29 Mo3 C24 84.8(5) . . ?
C29 Mo3 C25 84.7(4) . . ?
C29 Mo3 Mo4B 122.2(4) . . ?
C26 Mo3 Mo4A 99.2(2) . . ?
C26 Mo3 P4 135.9(3) . . ?
C26 Mo3 P3 86.6(3) . 4_656 ?
C26 Mo3 C27 34.4(4) . . ?
C26 Mo3 Mo4B 112.5(4) . . ?
C27 Mo3 Mo4A 88.5(3) . . ?
C27 Mo3 P4 138.9(3) . . ?
C27 Mo3 P3 105.9(3) . 4_656 ?
C27 Mo3 Mo4B 95.4(4) . . ?
C28 Mo3 Mo4A 87.6(3) . . ?
C28 Mo3 P4 75.9(3) . . ?
C28 Mo3 P3 125.1(3) . 4_656 ?
C28 Mo3 C29 87.2(4) . . ?
C28 Mo3 C26 141.9(4) . . ?
C28 Mo3 C27 109.4(4) . . ?
C28 Mo3 C23 85.6(5) . . ?
C28 Mo3 C24 97.8(5) . . ?
C28 Mo3 C25 132.0(4) . . ?
C28 Mo3 Mo4B 71.9(4) . . ?
C23 Mo3 Mo4A 114.0(4) . . ?
C23 Mo3 P4 155.6(4) . . ?
C23 Mo3 P3 140.9(4) . 4_656 ?
C23 Mo3 C26 57.3(4) . . ?
C23 Mo3 C27 35.4(4) . . ?
C23 Mo3 Mo4B 113.1(5) . . ?
C24 Mo3 Mo4A 148.3(4) . . ?
C24 Mo3 P4 160.9(3) . . ?
C24 Mo3 P3 136.4(4) . 4_656 ?
C24 Mo3 C26 58.4(4) . . ?
C24 Mo3 C27 60.2(4) . . ?
C24 Mo3 C23 36.4(5) . . ?
C24 Mo3 C25 34.5(5) . . ?
C24 Mo3 Mo4B 149.4(5) . . ?
C25 Mo3 Mo4A 133.4(3) . . ?
C25 Mo3 P4 146.1(3) . . ?
C25 Mo3 P3 102.0(3) . 4_656 ?
C25 Mo3 C26 35.2(4) . . ?
C25 Mo3 C27 58.8(4) . . ?
C25 Mo3 C23 58.0(5) . . ?
C25 Mo3 Mo4B 147.6(4) . . ?
P1 Mo1 Mo2 50.64(5) . . ?
P2 Mo1 Mo2 53.23(5) . . ?
P2 Mo1 P1 50.04(8) . . ?
C8 Mo1 Mo2 88.2(3) . . ?
C8 Mo1 P1 75.1(3) . . ?
C8 Mo1 P2 124.5(3) . . ?
C8 Mo1 C6 88.6(4) . . ?
C8 Mo1 C4 142.7(4) . . ?
C8 Mo1 C2 84.1(4) . . ?
C8 Mo1 C3 110.0(4) . . ?
C8 Mo1 C5 129.3(4) . . ?
C8 Mo1 C1 94.2(4) . . ?
C6 Mo1 Mo2 127.6(2) . . ?
C6 Mo1 P1 78.1(3) . . ?
C6 Mo1 P2 87.7(3) . . ?
C6 Mo1 C4 114.0(4) . . ?
C6 Mo1 C2 122.4(4) . . ?
C6 Mo1 C3 142.4(4) . . ?
C6 Mo1 C5 84.3(4) . . ?
C6 Mo1 C1 88.6(4) . . ?
C4 Mo1 Mo2 99.1(2) . . ?
C4 Mo1 P1 136.3(3) . . ?
C4 Mo1 P2 87.3(3) . . ?
C4 Mo1 C3 35.3(4) . . ?
C2 Mo1 Mo2 109.2(3) . . ?
C2 Mo1 P1 150.7(3) . . ?
C2 Mo1 P2 140.8(3) . . ?
C2 Mo1 C4 58.9(5) . . ?
C2 Mo1 C3 34.8(4) . . ?
C3 Mo1 Mo2 86.7(3) . . ?
C3 Mo1 P1 137.2(3) . . ?
C3 Mo1 P2 106.0(3) . . ?
C5 Mo1 Mo2 134.1(3) . . ?
C5 Mo1 P1 149.7(4) . . ?
C5 Mo1 P2 105.3(3) . . ?
C5 Mo1 C4 35.3(4) . . ?
C5 Mo1 C2 59.2(5) . . ?
C5 Mo1 C3 58.5(4) . . ?
C5 Mo1 C1 35.7(4) . . ?
C1 Mo1 Mo2 143.8(3) . . ?
C1 Mo1 P1 163.0(3) . . ?
C1 Mo1 P2 141.0(3) . . ?
C1 Mo1 C4 59.1(4) . . ?
C1 Mo1 C2 35.6(4) . . ?
C1 Mo1 C3 58.6(4) . . ?
P4 Ag2A P2 123.80(11) . 4_656 ?
P9 Ag2A P2 107.14(13) . 4_656 ?
P9 Ag2A P4 128.77(13) . . ?
P1 Ag1A P3 128.12(12) . . ?
P6 Ag1A P1 122.79(16) . . ?
P6 Ag1A P3 108.91(16) . . ?
P4 Mo4A Mo3 52.19(6) . . ?
P4 Mo4A P3 50.06(10) . 4_656 ?
P3 Mo4A Mo3 50.54(5) 4_656 . ?
C21 Mo4A Mo3 86.2(3) . . ?
C21 Mo4A P4 125.6(4) . . ?
C21 Mo4A P3 77.2(4) . 4_656 ?
C21 Mo4A C17 95.5(5) . . ?
C21 Mo4A C18 131.0(5) . . ?
C21 Mo4A C19 141.2(5) . . ?
C21 Mo4A C20 107.6(5) . . ?
C21 Mo4A C16 82.6(6) . . ?
C17 Mo4A Mo3 147.0(4) . . ?
C17 Mo4A P4 138.8(4) . . ?
C17 Mo4A P3 161.4(4) . 4_656 ?
C17 Mo4A C18 35.8(3) . . ?
C17 Mo4A C19 59.3(5) . . ?
C17 Mo4A C20 59.3(5) . . ?
C18 Mo4A Mo3 135.0(4) . . ?
C18 Mo4A P4 103.1(4) . . ?
C18 Mo4A P3 145.8(3) . 4_656 ?
C18 Mo4A C19 35.7(3) . . ?
C18 Mo4A C20 59.3(4) . . ?
C19 Mo4A Mo3 100.0(4) . . ?
C19 Mo4A P4 85.7(3) . . ?
C19 Mo4A P3 135.2(3) . 4_656 ?
C19 Mo4A C20 35.4(3) . . ?
C20 Mo4A Mo3 88.7(3) . . ?
C20 Mo4A P4 105.0(4) . . ?
C20 Mo4A P3 139.1(3) . 4_656 ?
C16 Mo4A Mo3 112.3(3) . . ?
C16 Mo4A P4 140.5(4) . . ?
C16 Mo4A P3 153.9(4) . 4_656 ?
C16 Mo4A C17 36.2(3) . . ?
C16 Mo4A C18 60.0(5) . . ?
C16 Mo4A C19 59.5(5) . . ?
C16 Mo4A C20 35.6(3) . . ?
C22 Mo4A Mo3 126.4(4) . . ?
C22 Mo4A P4 89.3(3) . . ?
C22 Mo4A P3 76.6(4) . 4_656 ?
C22 Mo4A C21 91.0(5) . . ?
C22 Mo4A C17 86.6(5) . . ?
C22 Mo4A C18 83.2(6) . . ?
C22 Mo4A C19 114.1(5) . . ?
C22 Mo4A C20 141.8(5) . . ?
C22 Mo4A C16 120.4(5) . . ?
P7 Fe07 P5 92.49(9) . . ?
P6 Fe07 P5 52.34(9) . . ?
P6 Fe07 P7 52.95(10) . . ?
P6 Fe07 P9 88.57(13) . . ?
P6 Fe07 P8 90.91(12) . . ?
P9 Fe07 P5 51.67(10) . . ?
P9 Fe07 P7 89.54(11) . . ?
P9 Fe07 P8 52.90(9) . . ?
P8 Fe07 P5 92.93(9) . . ?
P8 Fe07 P7 51.51(12) . . ?
C30 Fe07 P5 96.50(19) . . ?
C30 Fe07 P7 150.1(2) . . ?
C30 Fe07 P6 113.0(2) . . ?
C30 Fe07 P9 118.3(2) . . ?
C30 Fe07 P8 155.2(2) . . ?
C30 Fe07 C32 66.3(2) . . ?
C31 Fe07 P5 119.2(2) . . ?
C31 Fe07 P7 112.4(2) . . ?
C31 Fe07 P6 100.4(2) . . ?
C31 Fe07 P9 157.5(2) . . ?
C31 Fe07 P8 146.2(2) . . ?
C31 Fe07 C30 39.3(3) . . ?
C31 Fe07 C34 65.9(3) . . ?
C31 Fe07 C32 39.1(3) . . ?
C31 Fe07 C33 65.8(3) . . ?
C34 Fe07 P5 109.2(2) . . ?
C34 Fe07 P7 156.2(2) . . ?
C34 Fe07 P6 149.8(2) . . ?
C34 Fe07 P9 96.3(2) . . ?
C34 Fe07 P8 115.7(2) . . ?
C34 Fe07 C30 39.5(3) . . ?
C34 Fe07 C32 66.5(3) . . ?
C32 Fe07 P5 158.3(2) . . ?
C32 Fe07 P7 96.80(19) . . ?
C32 Fe07 P6 120.5(2) . . ?
C32 Fe07 P9 147.5(2) . . ?
C32 Fe07 P8 108.21(19) . . ?
C33 Fe07 P5 146.9(2) . . ?
C33 Fe07 P7 116.6(2) . . ?
C33 Fe07 P6 159.6(2) . . ?
C33 Fe07 P9 109.9(2) . . ?
C33 Fe07 P8 93.5(2) . . ?
C33 Fe07 C30 66.6(3) . . ?
C33 Fe07 C34 39.9(3) . . ?
C33 Fe07 C32 39.5(3) . . ?
O15 Al2 O13 106.0(3) . . ?
O14 Al2 O13 107.8(3) . . ?
O14 Al2 O15 113.8(3) . . ?
O14 Al2 O16 108.3(3) . . ?
O16 Al2 O13 114.9(3) . . ?
O16 Al2 O15 106.2(3) . . ?
Mo2 P1 Mo1 76.62(6) . . ?
Mo2 P1 Ag1A 143.06(13) . . ?
Mo2 P1 Ag1C 159.1(4) . . ?
Mo1 P1 Ag1A 140.29(12) . . ?
Mo1 P1 Ag1C 120.5(4) . . ?
P2 P1 Mo2 67.42(8) . . ?
P2 P1 Mo1 63.76(9) . . ?
P2 P1 Ag1A 122.73(13) . . ?
P2 P1 Ag1B 111.23(13) . . ?
P2 P1 Ag1C 107.6(3) . . ?
Ag1B P1 Mo2 144.00(14) . . ?
Ag1B P1 Mo1 137.05(14) . . ?
Mo2 P2 Ag2A 132.12(11) . 4_646 ?
Mo1 P2 Mo2 75.76(7) . . ?
Mo1 P2 Ag2A 148.20(11) . 4_646 ?
P1 P2 Mo2 62.62(8) . . ?
P1 P2 Mo1 66.21(8) . . ?
P1 P2 Ag2A 109.35(12) . 4_646 ?
P1 P2 Ag2B 98.95(15) . 4_646 ?
P1 P2 Ag2C 97.6(6) . 4_646 ?
Ag2B P2 Mo2 128.10(17) 4_646 . ?
Ag2B P2 Mo1 144.15(15) 4_646 . ?
Ag2B P2 Ag2C 12.8(5) 4_646 4_646 ?
Ag2C P2 Mo2 116.2(6) 4_646 . ?
Ag2C P2 Mo1 154.0(6) 4_646 . ?
O10A Al1 O11A 111.5(10) . . ?
O10A Al1 O12A 116.2(8) . . ?
O9 Al1 O10A 103.6(6) . . ?
O9 Al1 O10B 117.4(8) . . ?
O9 Al1 O11A 104.8(9) . . ?
O9 Al1 O12A 118.8(7) . . ?
O9 Al1 O12B 96.9(9) . . ?
O12A Al1 O11A 101.5(9) . . ?
O12B Al1 O10B 112.9(11) . . ?
O11B Al1 O10B 100.7(12) . . ?
O11B Al1 O9 114.7(10) . . ?
O11B Al1 O12B 115.1(11) . . ?
P6 P5 Fe07 61.57(9) . . ?
P9 P5 Fe07 62.26(9) . . ?
P9 P5 P6 102.83(15) . . ?
Mo3 P4 Ag2A 136.64(12) . . ?
Mo3 P4 Ag2C 125.3(5) . . ?
Mo4A P4 Mo3 77.39(7) . . ?
Mo4A P4 Ag2A 145.21(12) . . ?
P3 P4 Mo3 63.64(9) 4_656 . ?
P3 P4 Ag2A 127.84(14) 4_656 . ?
P3 P4 Mo4A 67.05(10) 4_656 . ?
P3 P4 Ag2B 115.63(16) 4_656 . ?
P3 P4 Mo4B 86.1(4) 4_656 . ?
P3 P4 Ag2C 112.7(6) 4_656 . ?
Ag2B P4 Mo3 137.13(17) . . ?
Mo4B P4 Mo3 79.5(3) . . ?
Mo4B P4 Ag2B 142.2(4) . . ?
P6 P7 Fe07 61.37(9) . . ?
P8 P7 Fe07 63.61(10) . . ?
P8 P7 P6 106.20(15) . . ?
Ag1A P6 Fe07 157.43(18) . . ?
Fe07 P6 Ag1B 152.47(17) . . ?
Fe07 P6 Ag1C 136.8(4) . . ?
P5 P6 Ag1A 122.42(16) . . ?
P5 P6 Fe07 66.09(10) . . ?
P5 P6 P7 112.07(18) . . ?
P5 P6 Ag1B 124.87(15) . . ?
P5 P6 Ag1C 126.0(3) . . ?
P7 P6 Ag1A 120.71(17) . . ?
P7 P6 Fe07 65.68(10) . . ?
P7 P6 Ag1B 120.25(15) . . ?
P7 P6 Ag1C 121.9(3) . . ?
Ag2A P9 Fe07 138.56(17) . . ?
Fe07 P9 Ag2B 135.14(19) . . ?
Fe07 P9 Ag2C 124.6(5) . . ?
P5 P9 Ag2A 129.39(15) . . ?
P5 P9 Fe07 66.07(10) . . ?
P5 P9 P8 112.85(19) . . ?
P5 P9 Ag2B 133.24(16) . . ?
P5 P9 Ag2C 131.5(5) . . ?
P8 P9 Ag2A 117.76(18) . . ?
P8 P9 Fe07 64.71(10) . . ?
P8 P9 Ag2B 113.82(18) . . ?
P8 P9 Ag2C 113.5(5) . . ?
P7 P8 Fe07 64.87(10) . . ?
P7 P8 P9 105.98(17) . . ?
P9 P8 Fe07 62.39(9) . . ?
Mo3 P3 Ag1A 147.33(15) 4_646 . ?
Mo3 P3 Mo4A 76.77(8) 4_646 4_646 ?
Mo3 P3 Ag1C 152.7(3) 4_646 . ?
Mo3 P3 Mo4B 67.4(3) 4_646 4_646 ?
Ag1A P3 Mo4B 131.6(3) . 4_646 ?
Mo4A P3 Ag1A 128.85(14) 4_646 . ?
Mo4A P3 Mo4B 15.3(3) 4_646 4_646 ?
P4 P3 Mo3 66.14(9) 4_646 4_646 ?
P4 P3 Ag1A 104.68(14) 4_646 . ?
P4 P3 Mo4A 62.89(10) 4_646 4_646 ?
P4 P3 Ag1B 93.61(14) 4_646 . ?
P4 P3 Ag1C 90.9(3) 4_646 . ?
P4 P3 Mo4B 48.6(3) 4_646 4_646 ?
C59 O13 Al2 150.0(5) . . ?
C67 O15 Al2 149.3(6) . . ?
C31 C30 Fe07 68.9(4) . . ?
C31 C30 C34 106.5(6) . . ?
C31 C30 C35 126.4(6) . . ?
C34 C30 Fe07 69.6(4) . . ?
C34 C30 C35 126.0(6) . . ?
C35 C30 Fe07 135.5(5) . . ?
Fe07 C31 H31 122.9 . . ?
C30 C31 Fe07 71.8(4) . . ?
C30 C31 H31 124.6 . . ?
C32 C31 Fe07 72.3(4) . . ?
C32 C31 C30 110.8(6) . . ?
C32 C31 H31 124.6 . . ?
Fe07 C34 H34 125.1 . . ?
C30 C34 Fe07 70.9(4) . . ?
C30 C34 H34 126.1 . . ?
C30 C34 C33 107.8(6) . . ?
C33 C34 Fe07 69.4(4) . . ?
C33 C34 H34 126.1 . . ?
O13 C59 C62 111.9(6) . . ?
O13 C59 C61 110.4(6) . . ?
O13 C59 C60 110.0(7) . . ?
C62 C59 C61 108.6(7) . . ?
C60 C59 C62 110.1(7) . . ?
C60 C59 C61 105.7(7) . . ?
C31 C32 Fe07 68.6(4) . . ?
C31 C32 C33 106.1(6) . . ?
C31 C32 C39 128.1(6) . . ?
C33 C32 Fe07 68.6(4) . . ?
C33 C32 C39 125.0(6) . . ?
C39 C32 Fe07 135.2(5) . . ?
Fe07 C33 H33 123.4 . . ?
C34 C33 Fe07 70.6(4) . . ?
C34 C33 H33 125.7 . . ?
C32 C33 Fe07 71.9(4) . . ?
C32 C33 C34 108.7(6) . . ?
C32 C33 H33 125.7 . . ?
O15 C67 C70 111.0(7) . . ?
O15 C67 C68 108.7(7) . . ?
O15 C67 C69 110.5(6) . . ?
C70 C67 C69 105.3(8) . . ?
C68 C67 C70 111.0(7) . . ?
C68 C67 C69 110.3(7) . . ?
C30 C35 C36 105.7(6) . . ?
C30 C35 C38 111.4(6) . . ?
C30 C35 C37 111.3(6) . . ?
C36 C35 C38 108.8(6) . . ?
C36 C35 C37 108.8(7) . . ?
C38 C35 C37 110.6(7) . . ?
H40A C40 H40B 109.5 . . ?
H40A C40 H40C 109.5 . . ?
H40B C40 H40C 109.5 . . ?
C39 C40 H40A 109.5 . . ?
C39 C40 H40B 109.5 . . ?
C39 C40 H40C 109.5 . . ?
C32 C39 C40 105.4(6) . . ?
C32 C39 C41 110.3(6) . . ?
C40 C39 C41 108.9(7) . . ?
C42 C39 C32 112.7(7) . . ?
C42 C39 C40 108.3(7) . . ?
C42 C39 C41 110.9(8) . . ?
C35 C36 H36A 109.5 . . ?
C35 C36 H36B 109.5 . . ?
C35 C36 H36C 109.5 . . ?
H36A C36 H36B 109.5 . . ?
H36A C36 H36C 109.5 . . ?
H36B C36 H36C 109.5 . . ?
O2 C8 Mo1 179.2(8) . . ?
F43 C62 F44 105.9(7) . . ?
F43 C62 C59 111.6(7) . . ?
F45 C62 F43 108.9(8) . . ?
F45 C62 F44 106.3(7) . . ?
F45 C62 C59 114.5(7) . . ?
F44 C62 C59 109.2(7) . . ?
C39 C42 H42A 109.5 . . ?
C39 C42 H42B 109.5 . . ?
C39 C42 H42C 109.5 . . ?
H42A C42 H42B 109.5 . . ?
H42A C42 H42C 109.5 . . ?
H42B C42 H42C 109.5 . . ?
Mo2 C11 H11 121.9 . . ?
C12 C11 Mo2 70.1(6) . . ?
C12 C11 H11 126.0 . . ?
C10 C11 Mo2 73.7(7) . . ?
C10 C11 H11 126.0 . . ?
C10 C11 C12 108.0(11) . . ?
O8 C29 Mo3 178.7(9) . . ?
O1 C6 Mo1 178.3(8) . . ?
C35 C38 H38A 109.5 . . ?
C35 C38 H38B 109.5 . . ?
C35 C38 H38C 109.5 . . ?
H38A C38 H38B 109.5 . . ?
H38A C38 H38C 109.5 . . ?
H38B C38 H38C 109.5 . . ?
F61 C70 F62 105.6(9) . . ?
F61 C70 C67 111.1(7) . . ?
F60 C70 F61 109.7(10) . . ?
F60 C70 F62 109.0(8) . . ?
F60 C70 C67 114.6(9) . . ?
F62 C70 C67 106.4(9) . . ?
O5 C21 Mo4A 177.8(13) . . ?
O4 C14 Mo2 178.1(9) . . ?
C35 C37 H37A 109.5 . . ?
C35 C37 H37B 109.5 . . ?
C35 C37 H37C 109.5 . . ?
H37A C37 H37B 109.5 . . ?
H37A C37 H37C 109.5 . . ?
H37B C37 H37C 109.5 . . ?
F42 C61 C59 107.8(7) . . ?
F41 C61 F42 106.8(8) . . ?
F41 C61 F40 109.0(8) . . ?
F41 C61 C59 112.4(8) . . ?
F40 C61 F42 106.5(9) . . ?
F40 C61 C59 113.9(8) . . ?
O3 C15 Mo2 176.5(9) . . ?
Mo2 C12 H12 119.9 . . ?
C11 C12 Mo2 74.0(5) . . ?
C11 C12 H12 125.7 . . ?
C13 C12 Mo2 72.2(5) . . ?
C13 C12 C11 108.7(9) . . ?
C13 C12 H12 125.7 . . ?
C39 C41 H41A 109.5 . . ?
C39 C41 H41B 109.5 . . ?
C39 C41 H41C 109.5 . . ?
H41A C41 H41B 109.5 . . ?
H41A C41 H41C 109.5 . . ?
H41B C41 H41C 109.5 . . ?
F56 C68 F54 105.3(8) . . ?
F56 C68 C67 110.2(8) . . ?
F55 C68 F56 111.1(10) . . ?
F55 C68 F54 105.1(8) . . ?
F55 C68 C67 112.6(8) . . ?
F54 C68 C67 112.3(9) . . ?
Mo3 C26 H26 121.8 . . ?
C27 C26 Mo3 74.1(6) . . ?
C27 C26 H26 125.0 . . ?
C27 C26 C25 110.1(10) . . ?
C25 C26 Mo3 70.7(6) . . ?
C25 C26 H26 125.0 . . ?
Mo1 C4 H4 121.8 . . ?
C3 C4 Mo1 73.5(6) . . ?
C3 C4 H4 126.5 . . ?
C5 C4 Mo1 69.9(6) . . ?
C5 C4 H4 126.5 . . ?
C5 C4 C3 106.9(11) . . ?
Mo1 C2 H2 120.5 . . ?
C3 C2 Mo1 74.6(6) . . ?
C3 C2 H2 126.0 . . ?
C3 C2 C1 108.1(12) . . ?
C1 C2 Mo1 70.7(6) . . ?
C1 C2 H2 126.0 . . ?
F39 C60 F38 105.1(9) . . ?
F39 C60 C59 112.2(9) . . ?
F38 C60 C59 110.6(8) . . ?
F37 C60 F39 107.5(9) . . ?
F37 C60 F38 107.2(10) . . ?
F37 C60 C59 113.8(9) . . ?
Mo2 C10 H10 123.6 . . ?
C11 C10 Mo2 72.2(6) . . ?
C11 C10 H10 125.8 . . ?
C11 C10 C9 108.3(10) . . ?
C9 C10 Mo2 70.1(6) . . ?
C9 C10 H10 125.8 . . ?
F58 C69 C67 108.8(7) . . ?
F59 C69 F58 108.5(8) . . ?
F59 C69 C67 111.6(8) . . ?
F57 C69 F58 108.3(8) . . ?
F57 C69 F59 107.7(8) . . ?
F57 C69 C67 111.8(8) . . ?
Mo1 C3 H3 123.8 . . ?
C4 C3 Mo1 71.2(6) . . ?
C4 C3 H3 126.1 . . ?
C2 C3 Mo1 70.5(6) . . ?
C2 C3 C4 107.9(10) . . ?
C2 C3 H3 126.1 . . ?
Mo3 C27 H27 122.4 . . ?
C26 C27 Mo3 71.5(5) . . ?
C26 C27 H27 127.6 . . ?
C26 C27 C23 104.7(10) . . ?
C23 C27 Mo3 70.4(6) . . ?
C23 C27 H27 127.6 . . ?
Mo2 C13 H13 121.1 . . ?
C12 C13 Mo2 71.6(5) . . ?
C12 C13 H13 127.0 . . ?
C9 C13 Mo2 72.2(5) . . ?
C9 C13 C12 106.0(10) . . ?
C9 C13 H13 127.0 . . ?
O7 C28 Mo3 178.8(10) . . ?
Mo1 C5 H5 119.3 . . ?
C4 C5 Mo1 74.8(6) . . ?
C4 C5 H5 125.4 . . ?
C1 C5 Mo1 72.2(6) . . ?
C1 C5 C4 109.1(12) . . ?
C1 C5 H5 125.4 . . ?
Mo3 C23 H23 121.5 . . ?
C27 C23 Mo3 74.2(5) . . ?
C27 C23 H23 125.4 . . ?
C27 C23 C24 109.2(10) . . ?
C24 C23 Mo3 70.5(6) . . ?
C24 C23 H23 125.4 . . ?
Mo1 C1 H1 120.0 . . ?
C2 C1 Mo1 73.7(5) . . ?
C2 C1 H1 126.0 . . ?
C5 C1 Mo1 72.1(5) . . ?
C5 C1 C2 108.0(10) . . ?
C5 C1 H1 126.0 . . ?
Mo2 C9 H9 119.9 . . ?
C10 C9 Mo2 74.4(6) . . ?
C10 C9 H9 125.5 . . ?
C13 C9 Mo2 71.9(5) . . ?
C13 C9 C10 109.0(10) . . ?
C13 C9 H9 125.5 . . ?
Mo3 C24 H24 119.0 . . ?
C23 C24 Mo3 73.1(6) . . ?
C23 C24 H24 126.8 . . ?
C25 C24 Mo3 73.1(6) . . ?
C25 C24 C23 106.4(10) . . ?
C25 C24 H24 126.8 . . ?
Mo3 C25 H25 120.0 . . ?
C26 C25 Mo3 74.1(6) . . ?
C26 C25 H25 125.2 . . ?
C24 C25 Mo3 72.5(6) . . ?
C24 C25 C26 109.6(12) . . ?
C24 C25 H25 125.2 . . ?
F65A C72A C71 111.7(11) . . ?
F64 C72A F65A 102.5(10) . . ?
F64 C72A C71 112.9(9) . . ?
F64 C72A F63 105.7(10) . . ?
F63 C72A F65A 108.2(10) . . ?
F63 C72A C71 114.9(9) . . ?
F68 C73A F67A 106.1(10) . . ?
F68 C73A F66A 103.5(12) . . ?
F68 C73A C71 110.0(8) . . ?
F67A C73A F66A 107.3(10) . . ?
F67A C73A C71 115.8(10) . . ?
F66A C73A C71 113.2(10) . . ?
F69 C74A C71 109.7(9) . . ?
F70A C74A F69 106.8(11) . . ?
F70A C74A C71 109.6(11) . . ?
F71A C74A F69 110.7(12) . . ?
F71A C74A F70A 111.5(13) . . ?
F71A C74A C71 108.6(10) . . ?
C63 O14 Al2 149.4(5) . . ?
O14 C63 C65B 110.0(8) . . ?
O14 C63 C66B 114.9(8) . . ?
O14 C63 C64B 110.6(8) . . ?
O14 C63 C65A 106.1(8) . . ?
O14 C63 C66A 108.6(8) . . ?
O14 C63 C64A 110.8(9) . . ?
C65B C63 C64B 103.8(9) . . ?
C66B C63 C65B 112.3(9) . . ?
C66B C63 C64B 104.6(10) . . ?
C66A C63 C65A 109.1(10) . . ?
C64A C63 C65A 110.2(10) . . ?
C64A C63 C66A 111.8(10) . . ?
F50B C65B C63 116.9(14) . . ?
F49B C65B C63 115.4(13) . . ?
F49B C65B F50B 107.3(15) . . ?
F51B C65B C63 115.1(15) . . ?
F51B C65B F50B 93.0(15) . . ?
F51B C65B F49B 106.7(16) . . ?
F53B C66B C63 110.5(14) . . ?
F53B C66B F52B 101.0(16) . . ?
F53B C66B F1 90.1(16) . . ?
F52B C66B C63 119.5(14) . . ?
F52B C66B F1 122.2(15) . . ?
F1 C66B C63 108.3(10) . . ?
F47B C64B C63 111.7(13) . . ?
F47B C64B F46B 107.6(15) . . ?
F46B C64B C63 118.7(13) . . ?
F48 C64B C63 110.0(10) . . ?
F48 C64B F47B 102.8(15) . . ?
F48 C64B F46B 104.7(13) . . ?
F50A C65A C63 113.7(16) . . ?
F49A C65A C63 114.5(15) . . ?
F49A C65A F50A 105.8(16) . . ?
F49A C65A F51A 103.1(15) . . ?
F51A C65A C63 112.9(13) . . ?
F51A C65A F50A 105.8(17) . . ?
F52A C66A C63 112.5(13) . . ?
F52A C66A F1 108.1(15) . . ?
F52A C66A F53A 109.5(15) . . ?
F1 C66A C63 111.6(11) . . ?
F53A C66A C63 110.9(15) . . ?
F53A C66A F1 103.8(13) . . ?
F48 C64A C63 108.7(12) . . ?
F47A C64A C63 107.7(15) . . ?
F47A C64A F48 119.2(17) . . ?
F46A C64A C63 110.1(14) . . ?
F46A C64A F48 108.4(17) . . ?
F46A C64A F47A 102.5(16) . . ?
P1 Ag1B P6 110.63(14) . . ?
P1 Ag1B P3 147.58(18) . . ?
P1 Ag1B Ag2B 68.93(12) . 4_646 ?
P6 Ag1B Ag2B 174.3(2) . 4_646 ?
P3 Ag1B P6 100.32(15) . . ?
P3 Ag1B Ag2B 81.23(13) . 4_646 ?
Mo4A C17 H17 122.1 . . ?
C18 C17 Mo4A 72.2(7) . . ?
C18 C17 H17 126.1 . . ?
C18 C17 C16 107.9(10) . . ?
C16 C17 Mo4A 71.3(7) . . ?
C16 C17 H17 126.1 . . ?
Mo4A C18 H18 121.0 . . ?
C17 C18 Mo4A 72.0(7) . . ?
C17 C18 H18 126.1 . . ?
C17 C18 C19 107.7(10) . . ?
C19 C18 Mo4A 72.6(7) . . ?
C19 C18 H18 126.1 . . ?
Mo4A C19 H19 120.7 . . ?
C18 C19 Mo4A 71.8(8) . . ?
C18 C19 H19 125.6 . . ?
C18 C19 C20 108.8(10) . . ?
C20 C19 Mo4A 73.6(8) . . ?
C20 C19 H19 125.6 . . ?
Mo4A C20 H20 124.6 . . ?
C19 C20 Mo4A 71.0(8) . . ?
C19 C20 H20 126.3 . . ?
C16 C20 Mo4A 69.7(8) . . ?
C16 C20 C19 107.4(10) . . ?
C16 C20 H20 126.3 . . ?
Mo4A C16 H16 118.7 . . ?
C17 C16 Mo4A 72.5(7) . . ?
C17 C16 H16 125.9 . . ?
C20 C16 Mo4A 74.7(8) . . ?
C20 C16 C17 108.1(10) . . ?
C20 C16 H16 125.9 . . ?
C71 O16 Al2 152.2(6) . . ?
C72A C71 C73A 108.4(7) . . ?
C72A C71 C74A 110.3(8) . . ?
C74A C71 C73A 106.8(7) . . ?
O16 C71 C72A 110.7(8) . . ?
O16 C71 C73A 110.4(8) . . ?
O16 C71 C74A 110.3(8) . . ?
O16 C71 C74B 112.3(15) . . ?
O16 C71 C72B 111.8(8) . . ?
O16 C71 C73B 107.5(12) . . ?
C74B C71 C72B 101.5(17) . . ?
C74B C71 C73B 121.8(15) . . ?
C73B C71 C72B 101.0(16) . . ?
F69 C74B C71 114(2) . . ?
F69 C74B F70B 114(2) . . ?
F69 C74B F71B 107(3) . . ?
F70B C74B C71 101.0(19) . . ?
F71B C74B C71 110(2) . . ?
F71B C74B F70B 112(3) . . ?
F64 C72B C71 110.4(12) . . ?
F64 C72B F65B 94.6(15) . . ?
F64 C72B F63 105.4(13) . . ?
F65B C72B C71 116.4(15) . . ?
F63 C72B C71 111.8(11) . . ?
F63 C72B F65B 116.3(17) . . ?
F68 C73B C71 107.4(19) . . ?
F67B C73B F68 112(2) . . ?
F67B C73B C71 118(2) . . ?
F66B C73B F68 108(3) . . ?
F66B C73B C71 108(2) . . ?
F66B C73B F67B 103(3) . . ?
O6 C22 Mo4A 177.8(12) . . ?
O6 C22 Mo4B 164.2(11) . . ?
P2 Ag2B P4 146.10(19) 4_656 . ?
P2 Ag2B P9 101.22(16) 4_656 . ?
P2 Ag2B Ag1B 79.37(13) 4_656 4_656 ?
P4 Ag2B P9 112.63(17) . . ?
P4 Ag2B Ag1B 67.07(13) . 4_656 ?
P9 Ag2B Ag1B 174.9(2) . 4_656 ?
C43A O10A Al1 165.9(12) . . ?
O10A C43A C45A 107.9(14) . . ?
O10A C43A C44A 111.1(13) . . ?
O10A C43A C46A 114.6(14) . . ?
C44A C43A C45A 108.6(12) . . ?
C44A C43A C46A 108.6(13) . . ?
C46A C43A C45A 105.8(12) . . ?
F6A C45A C43A 112.7(16) . . ?
F4A C45A C43A 113.7(15) . . ?
F4A C45A F6A 101.6(16) . . ?
F5A C45A C43A 109.9(16) . . ?
F5A C45A F6A 110.5(18) . . ?
F5A C45A F4A 108.1(17) . . ?
F2A C44A C43A 108.7(15) . . ?
F3A C44A C43A 113.8(15) . . ?
F3A C44A F2A 101.8(15) . . ?
F1A C44A C43A 112.5(14) . . ?
F1A C44A F2A 109.3(17) . . ?
F1A C44A F3A 110.1(16) . . ?
F9A C46A C43A 111.8(16) . . ?
F9A C46A F7A 107.7(18) . . ?
F9A C46A F8A 106.6(17) . . ?
F7A C46A C43A 114.0(15) . . ?
F8A C46A C43A 112.8(16) . . ?
F8A C46A F7A 103.4(17) . . ?
C43B O10B Al1 170.4(18) . . ?
O10B C43B C44B 117(2) . . ?
O10B C43B C46B 112(2) . . ?
O10B C43B C45B 107.5(19) . . ?
C44B C43B C45B 105.5(18) . . ?
C46B C43B C44B 108.8(19) . . ?
C46B C43B C45B 106.4(19) . . ?
F3B C44B C43B 109.0(18) . . ?
F3B C44B F1B 107.5(18) . . ?
F3B C44B F2B 117(2) . . ?
F1B C44B C43B 109(2) . . ?
F2B C44B C43B 104(2) . . ?
F2B C44B F1B 110.2(18) . . ?
F8B C46B C43B 100(2) . . ?
F9B C46B C43B 109.9(19) . . ?
F9B C46B F8B 116.1(19) . . ?
F7B C46B C43B 108(2) . . ?
F7B C46B F8B 108.0(19) . . ?
F7B C46B F9B 113.7(19) . . ?
F6B C45B C43B 110(2) . . ?
F6B C45B F4B 112(2) . . ?
F6B C45B F5B 114(2) . . ?
F4B C45B C43B 111(2) . . ?
F4B C45B F5B 111.0(18) . . ?
F5B C45B C43B 98(2) . . ?
C55B O9 Al1 165.9(10) . . ?
F33A C57A C55B 105.4(16) . . ?
F31A C57A F33A 113.2(18) . . ?
F31A C57A F32A 108.9(16) . . ?
F31A C57A C55B 113.0(17) . . ?
F32A C57A F33A 111.2(18) . . ?
F32A C57A C55B 104.8(15) . . ?
F29A C56A F30A 114(2) . . ?
F29A C56A F28A 111.0(18) . . ?
F29A C56A C55B 109(2) . . ?
F30A C56A F28A 115.1(18) . . ?
F30A C56A C55B 100.2(16) . . ?
F28A C56A C55B 106.4(18) . . ?
F35A C58A C55B 111.2(16) . . ?
F36A C58A F35A 110.2(18) . . ?
F36A C58A C55B 109.1(18) . . ?
F34A C58A F35A 102.3(17) . . ?
F34A C58A F36A 113.0(19) . . ?
F34A C58A C55B 110.8(16) . . ?
C47A O11A Al1 159.2(18) . . ?
O11A C47A C49A 114(2) . . ?
O11A C47A C48A 118(2) . . ?
O11A C47A C50A 119(2) . . ?
C49A C47A C48A 95.6(19) . . ?
C50A C47A C49A 104(2) . . ?
C50A C47A C48A 102(2) . . ?
F15A C49A C47A 100.9(17) . . ?
F15A C49A F13A 121.1(15) . . ?
F15A C49A F14A 114.7(15) . . ?
F13A C49A C47A 102(2) . . ?
F13A C49A F14A 110.3(13) . . ?
F14A C49A C47A 105(2) . . ?
F11A C48A C47A 99.2(19) . . ?
F11A C48A F12A 113.8(19) . . ?
F11A C48A F10A 108.0(18) . . ?
F12A C48A C47A 104(2) . . ?
F10A C48A C47A 113(2) . . ?
F10A C48A F12A 117.0(19) . . ?
F18A C50A C47A 100.2(17) . . ?
F16A C50A C47A 110(2) . . ?
F16A C50A F18A 118.9(19) . . ?
F17A C50A C47A 100(2) . . ?
F17A C50A F18A 119.0(19) . . ?
F17A C50A F16A 106.7(16) . . ?
C51A O12A Al1 149.9(14) . . ?
O12A C51A C52A 108.2(17) . . ?
O12A C51A C54A 109.9(16) . . ?
O12A C51A C53A 105.7(15) . . ?
C54A C51A C52A 108.4(15) . . ?
C54A C51A C53A 114.6(16) . . ?
C53A C51A C52A 109.8(15) . . ?
F19A C52A C51A 105.0(15) . . ?
F19A C52A F20A 106.9(16) . . ?
F19A C52A F21A 111.7(18) . . ?
F20A C52A C51A 107.5(18) . . ?
F21A C52A C51A 114.0(19) . . ?
F21A C52A F20A 111.3(17) . . ?
F26A C54A C51A 110.0(17) . . ?
F26A C54A F27A 116(2) . . ?
F27A C54A C51A 106.5(17) . . ?
F25A C54A C51A 108(2) . . ?
F25A C54A F26A 109.6(18) . . ?
F25A C54A F27A 106.6(17) . . ?
F24A C53A C51A 110.6(17) . . ?
F24A C53A F23A 108.6(17) . . ?
F22A C53A C51A 109.2(17) . . ?
F22A C53A F24A 112.2(17) . . ?
F22A C53A F23A 109.2(16) . . ?
F23A C53A C51A 106.8(17) . . ?
P1 Ag1C P6 104.5(5) . . ?
P3 Ag1C P1 125.0(7) . . ?
P3 Ag1C P6 95.9(5) . . ?
P4 Mo4B Mo3 54.4(3) . . ?
P4 Mo4B P3 45.3(3) . 4_656 ?
P4 Mo4B C22 81.9(5) . . ?
P3 Mo4B Mo3 48.4(2) 4_656 . ?
C22 Mo4B Mo3 109.8(6) . . ?
C22 Mo4B P3 61.6(4) . 4_656 ?
C51B O12B Al1 162.6(18) . . ?
O12B C51B C54B 110(2) . . ?
O12B C51B C53B 108(2) . . ?
O12B C51B C52B 106(2) . . ?
C54B C51B C53B 110.3(18) . . ?
C54B C51B C52B 110.2(19) . . ?
C52B C51B C53B 112.3(19) . . ?
F27B C54B C51B 112(2) . . ?
F27B C54B F25B 109(2) . . ?
F27B C54B F26B 115(2) . . ?
F25B C54B C51B 105(3) . . ?
F26B C54B C51B 100(2) . . ?
F26B C54B F25B 115(2) . . ?
F22B C53B C51B 98(2) . . ?
F22B C53B F23B 112(2) . . ?
F23B C53B C51B 110(2) . . ?
F24B C53B C51B 109(3) . . ?
F24B C53B F22B 116(2) . . ?
F24B C53B F23B 111(2) . . ?
F21B C52B C51B 111(2) . . ?
F21B C52B F20B 111(2) . . ?
F19B C52B C51B 106(3) . . ?
F19B C52B F21B 112(2) . . ?
F19B C52B F20B 114(2) . . ?
F20B C52B C51B 102(2) . . ?
P2 Ag2C P4 134.9(11) 4_656 . ?
P2 Ag2C P9 100.7(8) 4_656 . ?
P4 Ag2C P9 109.8(8) . . ?
O9 C55B C57A 111.0(12) . . ?
O9 C55B C56A 115.3(13) . . ?
O9 C55B C58A 106.6(12) . . ?
O9 C55B C58B 123.9(14) . . ?
O9 C55B C57B 106.0(16) . . ?
O9 C55B C56B 96.1(14) . . ?
C57A C55B C58A 107.4(12) . . ?
C56A C55B C57A 110.2(13) . . ?
C56A C55B C58A 105.7(12) . . ?
C57B C55B C58B 105.5(14) . . ?
C56B C55B C58B 109.3(14) . . ?
C56B C55B C57B 116.6(15) . . ?
F36B C58B C55B 104(2) . . ?
F36B C58B F34B 114(2) . . ?
F36B C58B F35B 119(2) . . ?
F34B C58B C55B 105.7(18) . . ?
F34B C58B F35B 115(2) . . ?
F35B C58B C55B 96(2) . . ?
F33B C57B C55B 118(3) . . ?
F33B C57B F31B 109(2) . . ?
F33B C57B F32B 109(2) . . ?
F31B C57B C55B 110(3) . . ?
F31B C57B F32B 103(2) . . ?
F32B C57B C55B 106(2) . . ?
F30B C56B C55B 119(2) . . ?
F30B C56B F28B 105(2) . . ?
F30B C56B F29B 109(2) . . ?
F28B C56B C55B 112(2) . . ?
F28B C56B F29B 103(2) . . ?
F29B C56B C55B 108(2) . . ?
C47B O11B Al1 173(2) . . ?
O11B C47B C48B 105(2) . . ?
O11B C47B C50B 112(2) . . ?
O11B C47B C49B 116(3) . . ?
C50B C47B C48B 108(2) . . ?
C50B C47B C49B 105(2) . . ?
C49B C47B C48B 110(3) . . ?
C47B C48B F12B 110(2) . . ?
C47B C48B F10B 123(3) . . ?
C47B C48B F11B 113(2) . . ?
F12B C48B F11B 103(2) . . ?
F10B C48B F12B 106.7(19) . . ?
F10B C48B F11B 99.0(19) . . ?
C47B C50B F17B 112(3) . . ?
C47B C50B F18B 116(2) . . ?
C47B C50B F16B 117(3) . . ?
F18B C50B F17B 107(2) . . ?
F16B C50B F17B 100(2) . . ?
F16B C50B F18B 102(2) . . ?
C47B C49B F15B 115(2) . . ?
C47B C49B F13B 112(3) . . ?
C47B C49B F14B 118(2) . . ?
F15B C49B F13B 103(2) . . ?
F15B C49B F14B 101(2) . . ?
F14B C49B F13B 106(2) . . ?

loop_
_geom_bond_atom_site_label_1
_geom_bond_atom_site_label_2
_geom_bond_distance
_geom_bond_site_symmetry_2
_geom_bond_publ_flag
Mo2 Mo1 3.0559(8) . ?
Mo2 P1 2.429(2) . ?
Mo2 P2 2.526(2) . ?
Mo2 C11 2.345(10) . ?
Mo2 C14 1.996(10) . ?
Mo2 C15 2.016(12) . ?
Mo2 C12 2.295(9) . ?
Mo2 C10 2.364(11) . ?
Mo2 C13 2.304(9) . ?
Mo2 C9 2.308(10) . ?
Mo3 Mo4A 3.0720(10) . ?
Mo3 P4 2.487(2) . ?
Mo3 P3 2.437(2) 4_656 ?
Mo3 C29 1.984(10) . ?
Mo3 C26 2.338(9) . ?
Mo3 C27 2.372(9) . ?
Mo3 C28 1.975(10) . ?
Mo3 C23 2.322(9) . ?
Mo3 C24 2.287(10) . ?
Mo3 C25 2.295(10) . ?
Mo3 Mo4B 3.007(13) . ?
Mo1 P1 2.500(2) . ?
Mo1 P2 2.451(2) . ?
Mo1 C8 2.008(12) . ?
Mo1 C6 2.024(9) . ?
Mo1 C4 2.344(10) . ?
Mo1 C2 2.321(10) . ?
Mo1 C3 2.373(10) . ?
Mo1 C5 2.281(10) . ?
Mo1 C1 2.281(9) . ?
Ag2A P2 2.583(3) 4_656 ?
Ag2A P4 2.488(3) . ?
Ag2A P9 2.287(4) . ?
Ag1A P1 2.511(4) . ?
Ag1A P6 2.259(4) . ?
Ag1A P3 2.560(4) . ?
Mo4A P4 2.426(2) . ?
Mo4A P3 2.510(3) 4_656 ?
Mo4A C21 2.013(11) . ?
Mo4A C17 2.312(13) . ?
Mo4A C18 2.315(13) . ?
Mo4A C19 2.326(16) . ?
Mo4A C20 2.361(15) . ?
Mo4A C16 2.296(14) . ?
Mo4A C22 2.000(11) . ?
Fe07 P5 2.414(2) . ?
Fe07 P7 2.411(2) . ?
Fe07 P6 2.322(3) . ?
Fe07 P9 2.338(3) . ?
Fe07 P8 2.385(2) . ?
Fe07 C30 2.120(7) . ?
Fe07 C31 2.083(7) . ?
Fe07 C34 2.103(8) . ?
Fe07 C32 2.130(6) . ?
Fe07 C33 2.087(8) . ?
Al2 O13 1.732(5) . ?
Al2 O15 1.712(5) . ?
Al2 O14 1.709(5) . ?
Al2 O16 1.711(5) . ?
P1 P2 2.094(3) . ?
P1 Ag1B 2.366(4) . ?
P1 Ag1C 2.577(14) . ?
P2 Ag2B 2.284(5) 4_646 ?
P2 Ag2C 2.33(2) 4_646 ?
Al1 O10A 1.664(18) . ?
Al1 O10B 1.81(3) . ?
Al1 O9 1.660(8) . ?
Al1 O11A 1.74(3) . ?
Al1 O12A 1.732(15) . ?
Al1 O12B 1.71(3) . ?
Al1 O11B 1.60(3) . ?
P5 P6 2.091(4) . ?
P5 P9 2.072(4) . ?
P4 P3 2.090(4) 4_656 ?
P4 Ag2B 2.394(5) . ?
P4 Mo4B 2.203(14) . ?
P4 Ag2C 2.51(2) . ?
P7 P6 2.111(4) . ?
P7 P8 2.084(5) . ?
P6 Ag1B 2.722(4) . ?
P6 Ag1C 2.720(14) . ?
P9 P8 2.104(3) . ?
P9 Ag2B 2.776(5) . ?
P9 Ag2C 2.75(2) . ?
P3 Ag1B 2.383(4) . ?
P3 Ag1C 2.564(14) . ?
P3 Mo4B 2.932(14) 4_646 ?
F58 C69 1.353(10) . ?
O13 C59 1.344(9) . ?
O15 C67 1.347(9) . ?
F43 C62 1.325(11) . ?
F45 C62 1.308(10) . ?
F42 C61 1.337(12) . ?
F41 C61 1.312(11) . ?
F56 C68 1.333(11) . ?
F61 C70 1.340(11) . ?
F60 C70 1.282(13) . ?
F44 C62 1.354(11) . ?
F68 C73A 1.304(11) . ?
F68 C73B 1.37(4) . ?
F55 C68 1.290(13) . ?
F54 C68 1.363(11) . ?
F65A C72A 1.341(12) . ?
F40 C61 1.337(11) . ?
F59 C69 1.346(11) . ?
C30 C31 1.412(10) . ?
C30 C34 1.427(10) . ?
C30 C35 1.517(9) . ?
O1 C6 1.122(11) . ?
O2 C8 1.162(12) . ?
F62 C70 1.424(15) . ?
F39 C60 1.320(12) . ?
F38 C60 1.347(14) . ?
F57 C69 1.323(10) . ?
C31 H31 0.9500 . ?
C31 C32 1.409(9) . ?
C34 H34 0.9500 . ?
C34 C33 1.431(11) . ?
O8 C29 1.148(11) . ?
F37 C60 1.306(12) . ?
F69 C74A 1.355(12) . ?
F69 C74B 1.29(4) . ?
C59 C62 1.538(11) . ?
C59 C61 1.566(13) . ?
C59 C60 1.534(13) . ?
C32 C33 1.425(10) . ?
C32 C39 1.512(9) . ?
O4 C14 1.151(12) . ?
C33 H33 0.9500 . ?
C67 C70 1.561(12) . ?
C67 C68 1.526(12) . ?
C67 C69 1.564(13) . ?
C35 C36 1.525(12) . ?
C35 C38 1.534(11) . ?
C35 C37 1.547(11) . ?
C40 H40A 0.9800 . ?
C40 H40B 0.9800 . ?
C40 H40C 0.9800 . ?
C40 C39 1.535(10) . ?
O3 C15 1.128(13) . ?
O5 C21 1.102(12) . ?
F67A C73A 1.311(12) . ?
C39 C42 1.495(12) . ?
C39 C41 1.538(13) . ?
C36 H36A 0.9800 . ?
C36 H36B 0.9800 . ?
C36 H36C 0.9800 . ?
O7 C28 1.185(12) . ?
C42 H42A 0.9800 . ?
C42 H42B 0.9800 . ?
C42 H42C 0.9800 . ?
C11 H11 0.9500 . ?
C11 C12 1.431(15) . ?
C11 C10 1.384(16) . ?
C38 H38A 0.9800 . ?
C38 H38B 0.9800 . ?
C38 H38C 0.9800 . ?
C37 H37A 0.9800 . ?
C37 H37B 0.9800 . ?
C37 H37C 0.9800 . ?
F70A C74A 1.336(13) . ?
C12 H12 0.9500 . ?
C12 C13 1.429(15) . ?
C41 H41A 0.9800 . ?
C41 H41B 0.9800 . ?
C41 H41C 0.9800 . ?
C26 H26 0.9500 . ?
C26 C27 1.394(15) . ?
C26 C25 1.402(14) . ?
C4 H4 0.9500 . ?
C4 C3 1.430(18) . ?
C4 C5 1.403(15) . ?
F71A C74A 1.329(12) . ?
F66A C73A 1.315(12) . ?
C2 H2 0.9500 . ?
C2 C3 1.407(18) . ?
C2 C1 1.408(16) . ?
C10 H10 0.9500 . ?
C10 C9 1.426(18) . ?
C3 H3 0.9500 . ?
C27 H27 0.9500 . ?
C27 C23 1.428(17) . ?
C13 H13 0.9500 . ?
C13 C9 1.420(14) . ?
C5 H5 0.9500 . ?
C5 C1 1.400(16) . ?
C23 H23 0.9500 . ?
C23 C24 1.439(19) . ?
C1 H1 0.9500 . ?
C9 H9 0.9500 . ?
C24 H24 0.9500 . ?
C24 C25 1.358(18) . ?
C25 H25 0.9500 . ?
C72A C71 1.535(13) . ?
C72A F64 1.319(14) . ?
C72A F63 1.327(14) . ?
C73A C71 1.561(13) . ?
C74A C71 1.538(13) . ?
O6 C22 1.161(13) . ?
O14 C63 1.367(10) . ?
C63 C65B 1.541(15) . ?
C63 C66B 1.522(15) . ?
C63 C64B 1.545(15) . ?
C63 C65A 1.560(15) . ?
C63 C66A 1.533(15) . ?
C63 C64A 1.515(15) . ?
C65B F50B 1.320(15) . ?
C65B F49B 1.317(14) . ?
C65B F51B 1.315(15) . ?
C66B F53B 1.301(15) . ?
C66B F52B 1.303(14) . ?
C66B F1 1.360(13) . ?
C64B F47B 1.308(15) . ?
C64B F46B 1.317(13) . ?
C64B F48 1.305(14) . ?
F48 C64A 1.36(2) . ?
C65A F50A 1.289(15) . ?
C65A F49A 1.283(14) . ?
C65A F51A 1.285(15) . ?
C66A F52A 1.279(14) . ?
C66A F1 1.289(13) . ?
C66A F53A 1.284(14) . ?
C64A F47A 1.292(15) . ?
C64A F46A 1.291(15) . ?
Ag1B Ag2B 3.343(5) 4_646 ?
C17 H17 0.9500 . ?
C17 C18 1.421(13) . ?
C17 C16 1.432(13) . ?
C18 H18 0.9500 . ?
C18 C19 1.422(13) . ?
C19 H19 0.9500 . ?
C19 C20 1.424(13) . ?
C20 H20 0.9500 . ?
C20 C16 1.423(13) . ?
C16 H16 0.9500 . ?
O16 C71 1.338(10) . ?
C71 C74B 1.524(17) . ?
C71 C72B 1.577(17) . ?
C71 C73B 1.542(17) . ?
C74B F70B 1.324(18) . ?
C74B F71B 1.320(18) . ?
C72B F64 1.318(15) . ?
C72B F65B 1.340(15) . ?
C72B F63 1.335(14) . ?
C73B F67B 1.331(18) . ?
C73B F66B 1.315(18) . ?
C22 Mo4B 2.548(18) . ?
O10A C43A 1.33(2) . ?
C43A C45A 1.55(2) . ?
C43A C44A 1.53(2) . ?
C43A C46A 1.54(2) . ?
C45A F6A 1.304(16) . ?
C45A F4A 1.299(16) . ?
C45A F5A 1.277(15) . ?
C44A F2A 1.319(15) . ?
C44A F3A 1.302(14) . ?
C44A F1A 1.300(14) . ?
C46A F9A 1.283(15) . ?
C46A F7A 1.311(15) . ?
C46A F8A 1.293(15) . ?
O10B C43B 1.21(4) . ?
C43B C44B 1.58(3) . ?
C43B C46B 1.57(3) . ?
C43B C45B 1.59(3) . ?
C44B F3B 1.360(16) . ?
C44B F1B 1.367(16) . ?
C44B F2B 1.361(16) . ?
C46B F8B 1.367(17) . ?
C46B F9B 1.355(16) . ?
C46B F7B 1.355(17) . ?
C45B F6B 1.348(17) . ?
C45B F4B 1.352(17) . ?
C45B F5B 1.358(17) . ?
O9 C55B 1.284(18) . ?
C57A F33A 1.357(15) . ?
C57A F31A 1.324(15) . ?
C57A F32A 1.341(15) . ?
C57A C55B 1.58(2) . ?
C56A F29A 1.322(15) . ?
C56A F30A 1.330(15) . ?
C56A F28A 1.342(15) . ?
C56A C55B 1.57(2) . ?
C58A F35A 1.363(15) . ?
C58A F36A 1.362(15) . ?
C58A F34A 1.347(15) . ?
C58A C55B 1.62(2) . ?
O11A C47A 1.27(5) . ?
C47A C49A 1.64(3) . ?
C47A C48A 1.66(3) . ?
C47A C50A 1.64(3) . ?
C49A F15A 1.338(15) . ?
C49A F13A 1.355(15) . ?
C49A F14A 1.385(16) . ?
C48A F11A 1.364(16) . ?
C48A F12A 1.393(16) . ?
C48A F10A 1.376(16) . ?
C50A F18A 1.389(15) . ?
C50A F16A 1.386(15) . ?
C50A F17A 1.385(16) . ?
O12A C51A 1.32(3) . ?
C51A C52A 1.58(2) . ?
C51A C54A 1.56(2) . ?
C51A C53A 1.57(2) . ?
C52A F19A 1.320(15) . ?
C52A F20A 1.343(15) . ?
C52A F21A 1.330(15) . ?
C54A F26A 1.327(15) . ?
C54A F27A 1.368(15) . ?
C54A F25A 1.323(16) . ?
C53A F24A 1.349(15) . ?
C53A F22A 1.325(15) . ?
C53A F23A 1.358(15) . ?
O12B C51B 1.33(5) . ?
C51B C54B 1.56(3) . ?
C51B C53B 1.57(3) . ?
C51B C52B 1.56(3) . ?
C54B F27B 1.394(18) . ?
C54B F25B 1.411(18) . ?
C54B F26B 1.398(18) . ?
C53B F22B 1.399(18) . ?
C53B F23B 1.404(18) . ?
C53B F24B 1.387(18) . ?
C52B F21B 1.385(19) . ?
C52B F19B 1.385(19) . ?
C52B F20B 1.397(18) . ?
C55B C58B 1.59(2) . ?
C55B C57B 1.59(2) . ?
C55B C56B 1.59(2) . ?
C58B F36B 1.327(19) . ?
C58B F34B 1.340(19) . ?
C58B F35B 1.350(18) . ?
C57B F33B 1.356(19) . ?
C57B F31B 1.372(19) . ?
C57B F32B 1.375(19) . ?
C56B F30B 1.368(19) . ?
C56B F28B 1.373(19) . ?
C56B F29B 1.381(19) . ?
O11B C47B 1.26(5) . ?
C47B C48B 1.32(3) . ?
C47B C50B 1.32(3) . ?
C47B C49B 1.32(3) . ?
C48B F12B 1.410(18) . ?
C48B F10B 1.364(17) . ?
C48B F11B 1.422(18) . ?
C50B F17B 1.420(18) . ?
C50B F18B 1.408(19) . ?
C50B F16B 1.408(19) . ?
C49B F15B 1.398(19) . ?
C49B F13B 1.420(18) . ?
C49B F14B 1.408(19) . ?

loop_
_geom_torsion_atom_site_label_1
_geom_torsion_atom_site_label_2
_geom_torsion_atom_site_label_3
_geom_torsion_atom_site_label_4
_geom_torsion
_geom_torsion_site_symmetry_1
_geom_torsion_site_symmetry_2
_geom_torsion_site_symmetry_3
_geom_torsion_site_symmetry_4
_geom_torsion_publ_flag
Mo2 C11 C12 C13 -64.4(7) . . . . ?
Mo2 C11 C10 C9 61.0(8) . . . . ?
Mo2 C12 C13 C9 -64.5(7) . . . . ?
Mo2 C10 C9 C13 64.1(8) . . . . ?
Mo2 C13 C9 C10 -65.7(8) . . . . ?
Mo3 C26 C27 C23 -63.0(7) . . . . ?
Mo3 C26 C25 C24 64.3(8) . . . . ?
Mo3 C27 C23 C24 -62.3(7) . . . . ?
Mo3 C23 C24 C25 -66.0(8) . . . . ?
Mo3 C24 C25 C26 -65.3(8) . . . . ?
Mo1 C4 C3 C2 61.3(7) . . . . ?
Mo1 C4 C5 C1 -64.5(7) . . . . ?
Mo1 C2 C3 C4 -61.8(7) . . . . ?
Mo1 C2 C1 C5 64.5(7) . . . . ?
Mo1 C5 C1 C2 -65.5(7) . . . . ?
Mo4A C17 C18 C19 -64.3(8) . . . . ?
Mo4A C17 C16 C20 66.8(10) . . . . ?
Mo4A C18 C19 C20 -64.8(10) . . . . ?
Mo4A C19 C20 C16 -60.6(10) . . . . ?
Mo4A C20 C16 C17 -65.3(10) . . . . ?
Fe07 C30 C31 C32 -62.1(5) . . . . ?
Fe07 C30 C34 C33 59.9(5) . . . . ?
Fe07 C30 C35 C36 -175.0(6) . . . . ?
Fe07 C30 C35 C38 67.0(9) . . . . ?
Fe07 C30 C35 C37 -57.0(10) . . . . ?
Fe07 C31 C32 C33 -58.6(5) . . . . ?
Fe07 C31 C32 C39 131.4(7) . . . . ?
Fe07 C34 C33 C32 62.2(5) . . . . ?
Fe07 C32 C33 C34 -61.4(5) . . . . ?
Fe07 C32 C39 C40 -176.7(6) . . . . ?
Fe07 C32 C39 C42 -58.7(11) . . . . ?
Fe07 C32 C39 C41 65.9(10) . . . . ?
Al2 O13 C59 C62 -50.2(13) . . . . ?
Al2 O13 C59 C61 70.8(12) . . . . ?
Al2 O13 C59 C60 -172.9(8) . . . . ?
Al2 O15 C67 C70 -52.1(14) . . . . ?
Al2 O15 C67 C68 -174.5(8) . . . . ?
Al2 O15 C67 C69 64.3(12) . . . . ?
Al2 O14 C63 C65B 105.0(12) . . . . ?
Al2 O14 C63 C66B -23.0(16) . . . . ?
Al2 O14 C63 C64B -141.0(10) . . . . ?
Al2 O14 C63 C65A 55.4(13) . . . . ?
Al2 O14 C63 C66A -61.8(14) . . . . ?
Al2 O14 C63 C64A 175.0(11) . . . . ?
Al2 O16 C71 C72A 20.2(17) . . . . ?
Al2 O16 C71 C73A -99.7(14) . . . . ?
Al2 O16 C71 C74A 142.5(12) . . . . ?
Al2 O16 C71 C74B 169.6(16) . . . . ?
Al2 O16 C71 C72B 56.2(17) . . . . ?
Al2 O16 C71 C73B -54(2) . . . . ?
Al1 O10A C43A C45A -150(5) . . . . ?
Al1 O10A C43A C44A -31(6) . . . . ?
Al1 O10A C43A C46A 93(6) . . . . ?
Al1 O9 C55B C57A -79(5) . . . . ?
Al1 O9 C55B C56A 47(5) . . . . ?
Al1 O9 C55B C58A 164(4) . . . . ?
Al1 O9 C55B C58B 131(4) . . . . ?
Al1 O9 C55B C57B -107(4) . . . . ?
Al1 O9 C55B C56B 13(5) . . . . ?
Al1 O11A C47A C49A 20(6) . . . . ?
Al1 O11A C47A C48A 131(5) . . . . ?
Al1 O11A C47A C50A -104(5) . . . . ?
Al1 O12A C51A C52A 180(2) . . . . ?
Al1 O12A C51A C54A -62(3) . . . . ?
Al1 O12A C51A C53A 62(3) . . . . ?
Al1 O12B C51B C54B -96(6) . . . . ?
Al1 O12B C51B C53B 24(7) . . . . ?
Al1 O12B C51B C52B 145(6) . . . . ?
O13 Al2 O15 C67 -36.9(11) . . . . ?
O13 Al2 O14 C63 -167.2(10) . . . . ?
O13 Al2 O16 C71 -75.8(14) . . . . ?
O13 C59 C62 F43 73.2(9) . . . . ?
O13 C59 C62 F45 -162.6(8) . . . . ?
O13 C59 C62 F44 -43.6(10) . . . . ?
O13 C59 C61 F42 -43.6(9) . . . . ?
O13 C59 C61 F41 73.8(10) . . . . ?
O13 C59 C61 F40 -161.5(8) . . . . ?
O13 C59 C60 F39 -42.4(11) . . . . ?
O13 C59 C60 F38 74.6(9) . . . . ?
O13 C59 C60 F37 -164.7(9) . . . . ?
O15 Al2 O13 C59 166.6(10) . . . . ?
O15 Al2 O14 C63 75.6(11) . . . . ?
O15 Al2 O16 C71 41.1(14) . . . . ?
O15 C67 C70 F61 39.7(13) . . . . ?
O15 C67 C70 F60 164.8(9) . . . . ?
O15 C67 C70 F62 -74.7(8) . . . . ?
O15 C67 C68 F56 -76.6(10) . . . . ?
O15 C67 C68 F55 48.0(10) . . . . ?
O15 C67 C68 F54 166.4(8) . . . . ?
O15 C67 C69 F58 39.5(9) . . . . ?
O15 C67 C69 F59 -80.2(8) . . . . ?
O15 C67 C69 F57 159.1(7) . . . . ?
F68 C73A C71 C72A -81.0(11) . . . . ?
F68 C73A C71 C74A 160.2(9) . . . . ?
F68 C73A C71 O16 40.3(10) . . . . ?
F65A C72A C71 C73A 44.1(12) . . . . ?
F65A C72A C71 C74A 160.6(10) . . . . ?
F65A C72A C71 O16 -77.1(12) . . . . ?
C30 C31 C32 Fe07 61.8(5) . . . . ?
C30 C31 C32 C33 3.2(8) . . . . ?
C30 C31 C32 C39 -166.8(7) . . . . ?
C30 C34 C33 Fe07 -60.9(5) . . . . ?
C30 C34 C33 C32 1.3(9) . . . . ?
C31 C30 C34 Fe07 -59.3(5) . . . . ?
C31 C30 C34 C33 0.6(8) . . . . ?
C31 C30 C35 C36 -78.5(9) . . . . ?
C31 C30 C35 C38 163.4(7) . . . . ?
C31 C30 C35 C37 39.5(10) . . . . ?
C31 C32 C33 Fe07 58.7(5) . . . . ?
C31 C32 C33 C34 -2.7(8) . . . . ?
C31 C32 C39 C40 85.8(9) . . . . ?
C31 C32 C39 C42 -156.3(8) . . . . ?
C31 C32 C39 C41 -31.7(10) . . . . ?
C34 C30 C31 Fe07 59.7(5) . . . . ?
C34 C30 C31 C32 -2.4(8) . . . . ?
C34 C30 C35 C36 87.9(9) . . . . ?
C34 C30 C35 C38 -30.1(11) . . . . ?
C34 C30 C35 C37 -154.1(8) . . . . ?
F69 C74A C71 C72A -75.1(12) . . . . ?
F69 C74A C71 C73A 42.5(13) . . . . ?
F69 C74A C71 O16 162.4(10) . . . . ?
C33 C32 C39 C40 -82.5(9) . . . . ?
C33 C32 C39 C42 35.5(11) . . . . ?
C33 C32 C39 C41 160.1(8) . . . . ?
C35 C30 C31 Fe07 -131.7(7) . . . . ?
C35 C30 C31 C32 166.2(7) . . . . ?
C35 C30 C34 Fe07 132.1(7) . . . . ?
C35 C30 C34 C33 -168.0(7) . . . . ?
F67A C73A C71 C72A 39.3(12) . . . . ?
F67A C73A C71 C74A -79.5(12) . . . . ?
F67A C73A C71 O16 160.6(10) . . . . ?
C39 C32 C33 Fe07 -131.0(7) . . . . ?
C39 C32 C33 C34 167.7(7) . . . . ?
C62 C59 C61 F42 79.3(8) . . . . ?
C62 C59 C61 F41 -163.2(8) . . . . ?
C62 C59 C61 F40 -38.6(11) . . . . ?
C62 C59 C60 F39 -166.2(8) . . . . ?
C62 C59 C60 F38 -49.2(10) . . . . ?
C62 C59 C60 F37 71.5(11) . . . . ?
C11 C12 C13 Mo2 65.5(7) . . . . ?
C11 C12 C13 C9 1.0(11) . . . . ?
C11 C10 C9 Mo2 -62.4(7) . . . . ?
C11 C10 C9 C13 1.7(12) . . . . ?
C70 C67 C68 F56 161.0(9) . . . . ?
C70 C67 C68 F55 -74.4(11) . . . . ?
C70 C67 C68 F54 44.0(12) . . . . ?
C70 C67 C69 F58 159.4(7) . . . . ?
C70 C67 C69 F59 39.7(9) . . . . ?
C70 C67 C69 F57 -81.0(9) . . . . ?
F70A C74A C71 C72A 168.0(10) . . . . ?
F70A C74A C71 C73A -74.4(12) . . . . ?
F70A C74A C71 O16 45.5(13) . . . . ?
C61 C59 C62 F43 -48.9(9) . . . . ?
C61 C59 C62 F45 75.4(10) . . . . ?
C61 C59 C62 F44 -165.6(7) . . . . ?
C61 C59 C60 F39 76.8(10) . . . . ?
C61 C59 C60 F38 -166.3(8) . . . . ?
C61 C59 C60 F37 -45.6(11) . . . . ?
C12 C11 C10 Mo2 -62.1(7) . . . . ?
C12 C11 C10 C9 -1.1(12) . . . . ?
C12 C13 C9 Mo2 64.1(7) . . . . ?
C12 C13 C9 C10 -1.7(12) . . . . ?
C68 C67 C70 F61 160.7(10) . . . . ?
C68 C67 C70 F60 -74.2(12) . . . . ?
C68 C67 C70 F62 46.3(10) . . . . ?
C68 C67 C69 F58 -80.8(9) . . . . ?
C68 C67 C69 F59 159.5(7) . . . . ?
C68 C67 C69 F57 38.8(10) . . . . ?
C26 C27 C23 Mo3 63.7(7) . . . . ?
C26 C27 C23 C24 1.5(11) . . . . ?
C4 C5 C1 Mo1 66.3(7) . . . . ?
C4 C5 C1 C2 0.7(11) . . . . ?
F71A C74A C71 C72A 46.1(13) . . . . ?
F71A C74A C71 C73A 163.6(10) . . . . ?
F71A C74A C71 O16 -76.4(12) . . . . ?
F66A C73A C71 C72A 163.8(11) . . . . ?
F66A C73A C71 C74A 45.0(14) . . . . ?
F66A C73A C71 O16 -74.9(12) . . . . ?
C60 C59 C62 F43 -164.2(8) . . . . ?
C60 C59 C62 F45 -39.9(11) . . . . ?
C60 C59 C62 F44 79.0(9) . . . . ?
C60 C59 C61 F42 -162.5(7) . . . . ?
C60 C59 C61 F41 -45.1(10) . . . . ?
C60 C59 C61 F40 79.5(10) . . . . ?
C10 C11 C12 Mo2 64.4(7) . . . . ?
C10 C11 C12 C13 0.0(11) . . . . ?
C69 C67 C70 F61 -80.0(11) . . . . ?
C69 C67 C70 F60 45.1(11) . . . . ?
C69 C67 C70 F62 165.6(7) . . . . ?
C69 C67 C68 F56 44.7(11) . . . . ?
C69 C67 C68 F55 169.4(8) . . . . ?
C69 C67 C68 F54 -72.3(10) . . . . ?
C3 C4 C5 Mo1 64.6(7) . . . . ?
C3 C4 C5 C1 0.1(11) . . . . ?
C3 C2 C1 Mo1 -65.8(7) . . . . ?
C3 C2 C1 C5 -1.3(11) . . . . ?
C27 C26 C25 Mo3 -64.1(7) . . . . ?
C27 C26 C25 C24 0.1(12) . . . . ?
C27 C23 C24 Mo3 64.6(7) . . . . ?
C27 C23 C24 C25 -1.4(12) . . . . ?
C5 C4 C3 Mo1 -62.3(7) . . . . ?
C5 C4 C3 C2 -0.9(11) . . . . ?
C23 C24 C25 Mo3 66.1(7) . . . . ?
C23 C24 C25 C26 0.8(12) . . . . ?
C1 C2 C3 Mo1 63.2(7) . . . . ?
C1 C2 C3 C4 1.4(11) . . . . ?
C25 C26 C27 Mo3 62.0(7) . . . . ?
C25 C26 C27 C23 -1.0(11) . . . . ?
O14 Al2 O13 C59 44.4(10) . . . . ?
O14 Al2 O15 C67 81.4(11) . . . . ?
O14 Al2 O16 C71 163.7(13) . . . . ?
O14 C63 C65B F50B 62.0(17) . . . . ?
O14 C63 C65B F49B -170.5(14) . . . . ?
O14 C63 C65B F51B -45.6(17) . . . . ?
O14 C63 C66B F53B 64.3(16) . . . . ?
O14 C63 C66B F52B -179.3(15) . . . . ?
O14 C63 C66B F1 -32.9(16) . . . . ?
O14 C63 C64B F47B 71.1(15) . . . . ?
O14 C63 C64B F46B -162.8(13) . . . . ?
O14 C63 C64B F48 -42.3(13) . . . . ?
O14 C63 C65A F50A 40.3(15) . . . . ?
O14 C63 C65A F49A 162.1(13) . . . . ?
O14 C63 C65A F51A -80.3(14) . . . . ?
O14 C63 C66A F52A -76.7(14) . . . . ?
O14 C63 C66A F1 45.0(14) . . . . ?
O14 C63 C66A F53A 160.2(12) . . . . ?
O14 C63 C64A F48 45.5(14) . . . . ?
O14 C63 C64A F47A 175.9(15) . . . . ?
O14 C63 C64A F46A -73.0(17) . . . . ?
C65B C63 C66B F53B -62.4(17) . . . . ?
C65B C63 C66B F52B 54(2) . . . . ?
C65B C63 C66B F1 -159.6(12) . . . . ?
C65B C63 C64B F47B -171.0(14) . . . . ?
C65B C63 C64B F46B -44.9(16) . . . . ?
C65B C63 C64B F48 75.5(13) . . . . ?
C66B C63 C65B F50B -168.7(16) . . . . ?
C66B C63 C65B F49B -41.2(19) . . . . ?
C66B C63 C65B F51B 83.7(18) . . . . ?
C66B C63 C64B F47B -53.1(15) . . . . ?
C66B C63 C64B F46B 73.0(15) . . . . ?
C66B C63 C64B F48 -166.5(11) . . . . ?
C64B C63 C65B F50B -56.3(17) . . . . ?
C64B C63 C65B F49B 71.2(17) . . . . ?
C64B C63 C65B F51B -163.9(15) . . . . ?
C64B C63 C66B F53B -174.3(15) . . . . ?
C64B C63 C66B F52B -57.9(18) . . . . ?
C64B C63 C66B F1 88.5(14) . . . . ?
C65A C63 C66A F52A 168.1(13) . . . . ?
C65A C63 C66A F1 -70.2(14) . . . . ?
C65A C63 C66A F53A 45.0(15) . . . . ?
C65A C63 C64A F48 162.6(12) . . . . ?
C65A C63 C64A F47A -67.0(18) . . . . ?
C65A C63 C64A F46A 44.1(18) . . . . ?
C66A C63 C65A F50A 157.1(14) . . . . ?
C66A C63 C65A F49A -81.0(15) . . . . ?
C66A C63 C65A F51A 36.5(16) . . . . ?
C66A C63 C64A F48 -75.8(15) . . . . ?
C66A C63 C64A F47A 54.6(19) . . . . ?
C66A C63 C64A F46A 165.6(15) . . . . ?
C64A C63 C65A F50A -79.8(16) . . . . ?
C64A C63 C65A F49A 42.1(17) . . . . ?
C64A C63 C65A F51A 159.7(13) . . . . ?
C64A C63 C66A F52A 45.9(16) . . . . ?
C64A C63 C66A F1 167.6(12) . . . . ?
C64A C63 C66A F53A -77.2(16) . . . . ?
C17 C18 C19 Mo4A 63.9(8) . . . . ?
C17 C18 C19 C20 -1.0(13) . . . . ?
C18 C17 C16 Mo4A -63.4(9) . . . . ?
C18 C17 C16 C20 3.4(16) . . . . ?
C18 C19 C20 Mo4A 63.6(9) . . . . ?
C18 C19 C20 C16 3.0(16) . . . . ?
C19 C20 C16 Mo4A 61.4(10) . . . . ?
C19 C20 C16 C17 -4.0(17) . . . . ?
C16 C17 C18 Mo4A 62.8(10) . . . . ?
C16 C17 C18 C19 -1.5(13) . . . . ?
O16 Al2 O13 C59 -76.4(10) . . . . ?
O16 Al2 O15 C67 -159.5(10) . . . . ?
O16 Al2 O14 C63 -42.3(11) . . . . ?
O16 C71 C74B F69 -164.4(17) . . . . ?
O16 C71 C74B F70B 73(2) . . . . ?
O16 C71 C74B F71B -45(3) . . . . ?
O16 C71 C72B F64 -35.7(14) . . . . ?
O16 C71 C72B F65B 70.5(17) . . . . ?
O16 C71 C72B F63 -152.6(10) . . . . ?
O16 C71 C73B F68 -52.2(18) . . . . ?
O16 C71 C73B F67B 75(3) . . . . ?
O16 C71 C73B F66B -169(2) . . . . ?
C74B C71 C72B F64 -155.6(16) . . . . ?
C74B C71 C72B F65B -49(2) . . . . ?
C74B C71 C72B F63 87.5(16) . . . . ?
C74B C71 C73B F68 79(2) . . . . ?
C74B C71 C73B F67B -153(3) . . . . ?
C74B C71 C73B F66B -37(4) . . . . ?
C72B C71 C74B F69 -45(2) . . . . ?
C72B C71 C74B F70B -167(2) . . . . ?
C72B C71 C74B F71B 75(3) . . . . ?
C72B C71 C73B F68 -169.4(14) . . . . ?
C72B C71 C73B F67B -42(3) . . . . ?
C72B C71 C73B F66B 74(3) . . . . ?
F64 C72A C71 C73A 159.0(9) . . . . ?
F64 C72A C71 C74A -84.4(11) . . . . ?
F64 C72A C71 O16 37.8(12) . . . . ?
F63 C72A C71 C73A -79.7(11) . . . . ?
F63 C72A C71 C74A 36.9(13) . . . . ?
F63 C72A C71 O16 159.2(9) . . . . ?
C73B C71 C74B F69 66(3) . . . . ?
C73B C71 C74B F70B -56(3) . . . . ?
C73B C71 C74B F71B -174(3) . . . . ?
C73B C71 C72B F64 78.4(15) . . . . ?
C73B C71 C72B F65B -175.4(17) . . . . ?
C73B C71 C72B F63 -38.5(16) . . . . ?
O10A Al1 O9 C55B -2(5) . . . . ?
O10A Al1 O11A C47A 169(5) . . . . ?
O10A Al1 O12A C51A 72(3) . . . . ?
O10A C43A C45A F6A -57.8(18) . . . . ?
O10A C43A C45A F4A -172.8(14) . . . . ?
O10A C43A C45A F5A 66.0(18) . . . . ?
O10A C43A C44A F2A 61.6(18) . . . . ?
O10A C43A C44A F3A -51.1(19) . . . . ?
O10A C43A C44A F1A -177.2(15) . . . . ?
O10A C43A C46A F9A -64(2) . . . . ?
O10A C43A C46A F7A 173.8(16) . . . . ?
O10A C43A C46A F8A 56(2) . . . . ?
C45A C43A C44A F2A -179.9(16) . . . . ?
C45A C43A C44A F3A 67.4(19) . . . . ?
C45A C43A C44A F1A -58.7(18) . . . . ?
C45A C43A C46A F9A 177.5(16) . . . . ?
C45A C43A C46A F7A 55.1(19) . . . . ?
C45A C43A C46A F8A -62(2) . . . . ?
C44A C43A C45A F6A -178.3(14) . . . . ?
C44A C43A C45A F4A 66.7(17) . . . . ?
C44A C43A C45A F5A -54.5(19) . . . . ?
C44A C43A C46A F9A 61(2) . . . . ?
C44A C43A C46A F7A -61.3(19) . . . . ?
C44A C43A C46A F8A -178.8(15) . . . . ?
C46A C43A C45A F6A 65.3(19) . . . . ?
C46A C43A C45A F4A -49.7(17) . . . . ?
C46A C43A C45A F5A -170.9(15) . . . . ?
C46A C43A C44A F2A -65.4(19) . . . . ?
C46A C43A C44A F3A -178.1(15) . . . . ?
C46A C43A C44A F1A 55.8(18) . . . . ?
O10B Al1 O9 C55B -13(5) . . . . ?
O10B Al1 O12B C51B -71(6) . . . . ?
O10B C43B C44B F3B -78(2) . . . . ?
O10B C43B C44B F1B 165(2) . . . . ?
O10B C43B C44B F2B 47(2) . . . . ?
O10B C43B C46B F8B 39(2) . . . . ?
O10B C43B C46B F9B -84(2) . . . . ?
O10B C43B C46B F7B 152(2) . . . . ?
O10B C43B C45B F6B -70(2) . . . . ?
O10B C43B C45B F4B 165.7(18) . . . . ?
O10B C43B C45B F5B 49.4(19) . . . . ?
C44B C43B C46B F8B 169(2) . . . . ?
C44B C43B C46B F9B 46(3) . . . . ?
C44B C43B C46B F7B -78(2) . . . . ?
C44B C43B C45B F6B 165.5(17) . . . . ?
C44B C43B C45B F4B 41(2) . . . . ?
C44B C43B C45B F5B -76(2) . . . . ?
C46B C43B C44B F3B 154(2) . . . . ?
C46B C43B C44B F1B 38(2) . . . . ?
C46B C43B C44B F2B -80(2) . . . . ?
C46B C43B C45B F6B 50(3) . . . . ?
C46B C43B C45B F4B -75(2) . . . . ?
C46B C43B C45B F5B 169.0(18) . . . . ?
C45B C43B C44B F3B 41(3) . . . . ?
C45B C43B C44B F1B -76(2) . . . . ?
C45B C43B C44B F2B 166.5(19) . . . . ?
C45B C43B C46B F8B -78(2) . . . . ?
C45B C43B C46B F9B 159.6(17) . . . . ?
C45B C43B C46B F7B 35(2) . . . . ?
O9 Al1 O10A C43A -161(6) . . . . ?
O9 Al1 O11A C47A -80(5) . . . . ?
O9 Al1 O12A C51A -52(3) . . . . ?
O9 Al1 O12B C51B 166(6) . . . . ?
O9 C55B C58B F36B -52(2) . . . . ?
O9 C55B C58B F34B -171.5(18) . . . . ?
O9 C55B C58B F35B 71(2) . . . . ?
O9 C55B C57B F33B 84(3) . . . . ?
O9 C55B C57B F31B -42(2) . . . . ?
O9 C55B C57B F32B -153(2) . . . . ?
O9 C55B C56B F30B -69(2) . . . . ?
O9 C55B C56B F28B 169(2) . . . . ?
O9 C55B C56B F29B 55(2) . . . . ?
F33A C57A C55B O9 -79.6(17) . . . . ?
F33A C57A C55B C56A 151.4(15) . . . . ?
F33A C57A C55B C58A 36.7(19) . . . . ?
F31A C57A C55B O9 156.4(16) . . . . ?
F31A C57A C55B C56A 27(2) . . . . ?
F31A C57A C55B C58A -87.4(18) . . . . ?
F32A C57A C55B O9 37.9(18) . . . . ?
F32A C57A C55B C56A -91.1(17) . . . . ?
F32A C57A C55B C58A 154.2(15) . . . . ?
F29A C56A C55B O9 43(2) . . . . ?
F29A C56A C55B C57A 169.2(17) . . . . ?
F29A C56A C55B C58A -75(2) . . . . ?
F30A C56A C55B O9 -77.7(18) . . . . ?
F30A C56A C55B C57A 49.0(19) . . . . ?
F30A C56A C55B C58A 164.8(16) . . . . ?
F28A C56A C55B O9 162.2(16) . . . . ?
F28A C56A C55B C57A -71.2(18) . . . . ?
F28A C56A C55B C58A 44.6(19) . . . . ?
F35A C58A C55B O9 -82.7(18) . . . . ?
F35A C58A C55B C57A 158.2(16) . . . . ?
F35A C58A C55B C56A 41(2) . . . . ?
F36A C58A C55B O9 155.5(17) . . . . ?
F36A C58A C55B C57A 36(2) . . . . ?
F36A C58A C55B C56A -81.3(19) . . . . ?
F34A C58A C55B O9 30.5(19) . . . . ?
F34A C58A C55B C57A -88.7(19) . . . . ?
F34A C58A C55B C56A 153.7(17) . . . . ?
O11A Al1 O10A C43A -49(6) . . . . ?
O11A Al1 O9 C55B -119(4) . . . . ?
O11A Al1 O12A C51A -167(2) . . . . ?
O11A C47A C49A F15A -84.8(18) . . . . ?
O11A C47A C49A F13A 149.8(18) . . . . ?
O11A C47A C49A F14A 35(2) . . . . ?
O11A C47A C48A F11A 55(2) . . . . ?
O11A C47A C48A F12A -63(2) . . . . ?
O11A C47A C48A F10A 169(2) . . . . ?
O11A C47A C50A F18A -86(2) . . . . ?
O11A C47A C50A F16A 148(2) . . . . ?
O11A C47A C50A F17A 36(2) . . . . ?
C49A C47A C48A F11A 175.8(17) . . . . ?
C49A C47A C48A F12A 58(2) . . . . ?
C49A C47A C48A F10A -70(2) . . . . ?
C49A C47A C50A F18A 145.7(18) . . . . ?
C49A C47A C50A F16A 20(2) . . . . ?
C49A C47A C50A F17A -92(2) . . . . ?
C48A C47A C49A F15A 151.6(15) . . . . ?
C48A C47A C49A F13A 26.1(19) . . . . ?
C48A C47A C49A F14A -89.0(19) . . . . ?
C48A C47A C50A F18A 46(2) . . . . ?
C48A C47A C50A F16A -79.5(19) . . . . ?
C48A C47A C50A F17A 168.5(19) . . . . ?
C50A C47A C49A F15A 47(2) . . . . ?
C50A C47A C49A F13A -78.2(19) . . . . ?
C50A C47A C49A F14A 166.7(17) . . . . ?
C50A C47A C48A F11A -78(2) . . . . ?
C50A C47A C48A F12A 164.2(17) . . . . ?
C50A C47A C48A F10A 36(2) . . . . ?
O12A Al1 O10A C43A 67(6) . . . . ?
O12A Al1 O9 C55B 128(4) . . . . ?
O12A Al1 O11A C47A 44(5) . . . . ?
O12A C51A C52A F19A -84.0(17) . . . . ?
O12A C51A C52A F20A 162.4(15) . . . . ?
O12A C51A C52A F21A 38.6(18) . . . . ?
O12A C51A C54A F26A 49(2) . . . . ?
O12A C51A C54A F27A -76.6(18) . . . . ?
O12A C51A C54A F25A 169.0(16) . . . . ?
O12A C51A C53A F24A -82.5(18) . . . . ?
O12A C51A C53A F22A 153.4(16) . . . . ?
O12A C51A C53A F23A 35.4(16) . . . . ?
C52A C51A C54A F26A 167.4(18) . . . . ?
C52A C51A C54A F27A 41(2) . . . . ?
C52A C51A C54A F25A -73(2) . . . . ?
C52A C51A C53A F24A 160.9(17) . . . . ?
C52A C51A C53A F22A 37(2) . . . . ?
C52A C51A C53A F23A -81(2) . . . . ?
C54A C51A C52A F19A 156.9(17) . . . . ?
C54A C51A C52A F20A 43(2) . . . . ?
C54A C51A C52A F21A -81(2) . . . . ?
C54A C51A C53A F24A 39(3) . . . . ?
C54A C51A C53A F22A -85(2) . . . . ?
C54A C51A C53A F23A 156.6(18) . . . . ?
C53A C51A C52A F19A 31(2) . . . . ?
C53A C51A C52A F20A -83(2) . . . . ?
C53A C51A C52A F21A 153.5(17) . . . . ?
C53A C51A C54A F26A -70(2) . . . . ?
C53A C51A C54A F27A 164.5(18) . . . . ?
C53A C51A C54A F25A 50(2) . . . . ?
O12B Al1 O9 C55B 107(5) . . . . ?
O12B C51B C54B F27B -51(2) . . . . ?
O12B C51B C54B F25B -169(2) . . . . ?
O12B C51B C54B F26B 71(2) . . . . ?
O12B C51B C53B F22B 72(2) . . . . ?
O12B C51B C53B F23B -45(2) . . . . ?
O12B C51B C53B F24B -166.9(19) . . . . ?
O12B C51B C52B F21B -28(2) . . . . ?
O12B C51B C52B F19B -149(2) . . . . ?
O12B C51B C52B F20B 91.2(19) . . . . ?
C54B C51B C53B F22B -168(2) . . . . ?
C54B C51B C53B F23B 75(3) . . . . ?
C54B C51B C53B F24B -47(3) . . . . ?
C54B C51B C52B F21B -147(2) . . . . ?
C54B C51B C52B F19B 91(3) . . . . ?
C54B C51B C52B F20B -28(3) . . . . ?
C53B C51B C54B F27B -170(2) . . . . ?
C53B C51B C54B F25B 72(3) . . . . ?
C53B C51B C54B F26B -48(3) . . . . ?
C53B C51B C52B F21B 90(3) . . . . ?
C53B C51B C52B F19B -32(3) . . . . ?
C53B C51B C52B F20B -152(2) . . . . ?
C52B C51B C54B F27B 66(3) . . . . ?
C52B C51B C54B F25B -52(3) . . . . ?
C52B C51B C54B F26B -172(2) . . . . ?
C52B C51B C53B F22B -44(3) . . . . ?
C52B C51B C53B F23B -161(2) . . . . ?
C52B C51B C53B F24B 77(3) . . . . ?
C58B C55B C57B F33B -143(2) . . . . ?
C58B C55B C57B F31B 91(2) . . . . ?
C58B C55B C57B F32B -20(2) . . . . ?
C58B C55B C56B F30B 162(2) . . . . ?
C58B C55B C56B F28B 40(2) . . . . ?
C58B C55B C56B F29B -74(2) . . . . ?
C57B C55B C58B F36B -174(2) . . . . ?
C57B C55B C58B F34B 66(2) . . . . ?
C57B C55B C58B F35B -51(2) . . . . ?
C57B C55B C56B F30B 42(3) . . . . ?
C57B C55B C56B F28B -80(2) . . . . ?
C57B C55B C56B F29B 167(2) . . . . ?
C56B C55B C58B F36B 60(2) . . . . ?
C56B C55B C58B F34B -60(2) . . . . ?
C56B C55B C58B F35B -177.5(19) . . . . ?
C56B C55B C57B F33B -21(3) . . . . ?
C56B C55B C57B F31B -148(2) . . . . ?
C56B C55B C57B F32B 102(2) . . . . ?
O11B Al1 O9 C55B -131(4) . . . . ?
O11B Al1 O12B C51B 44(7) . . . . ?
O11B C47B C48B F12B -72(2) . . . . ?
O11B C47B C48B F10B 161(2) . . . . ?
O11B C47B C48B F11B 42(2) . . . . ?
O11B C47B C50B F17B 44(3) . . . . ?
O11B C47B C50B F18B -79(3) . . . . ?
O11B C47B C50B F16B 159(2) . . . . ?
O11B C47B C49B F15B -71(3) . . . . ?
O11B C47B C49B F13B 172(2) . . . . ?
O11B C47B C49B F14B 49(3) . . . . ?
C48B C47B C50B F17B 160(3) . . . . ?
C48B C47B C50B F18B 36(4) . . . . ?
C48B C47B C50B F16B -85(3) . . . . ?
C48B C47B C49B F15B 169(2) . . . . ?
C48B C47B C49B F13B 52(3) . . . . ?
C48B C47B C49B F14B -71(4) . . . . ?
C50B C47B C48B F12B 168(2) . . . . ?
C50B C47B C48B F10B 41(3) . . . . ?
C50B C47B C48B F11B -78(3) . . . . ?
C50B C47B C49B F15B 53(4) . . . . ?
C50B C47B C49B F13B -64(3) . . . . ?
C50B C47B C49B F14B 173(2) . . . . ?
C49B C47B C48B F12B 53(3) . . . . ?
C49B C47B C48B F10B -73(3) . . . . ?
C49B C47B C48B F11B 167(2) . . . . ?
C49B C47B C50B F17B -82(3) . . . . ?
C49B C47B C50B F18B 154(2) . . . . ?
C49B C47B C50B F16B 33(3) . . . . ?

loop_
_exptl_oxdiff_crystal_face_indexfrac_h
_exptl_oxdiff_crystal_face_indexfrac_k
_exptl_oxdiff_crystal_face_indexfrac_l
_exptl_oxdiff_crystal_face_x
_exptl_oxdiff_crystal_face_y
_exptl_oxdiff_crystal_face_z
1.0014 -1.9998 2.0007 -0.0408 -0.1672 0.0607
-1.0026 -2.0009 -0.9978 0.0038 0.0126 0.1526
1.0027 0.0009 1.9991 -0.0166 -0.1137 -0.0557
-1.0027 -0.0009 -1.9991 0.0166 0.1137 0.0557
-0.0013 -0.0006 -0.9996 -0.0113 0.0476 0.0195
-0.9988 -1.9992 2.0012 0.0377 -0.1303 0.0940
-1.0001 -1.9997 1.0015 0.0264 -0.0827 0.1135
0.9988 1.9992 -2.0012 -0.0377 0.1303 -0.0940
-0.9988 0.0009 0.9999 0.0506 -0.0292 -0.0029
0.9988 -0.0009 -0.9999 -0.0506 0.0292 0.0029
1.0007 1.0000 -0.0011 -0.0272 0.0083 -0.0749
-1.9989 0.0012 1.0001 0.0899 -0.0108 0.0138
1.9989 -0.0012 -1.0001 -0.0899 0.0108 -0.0138
-0.9982 1.0012 0.9991 0.0627 -0.0025 -0.0611
0.9982 -1.0012 -0.9991 -0.0627 0.0025 0.0611
-1.9996 1.0009 -0.0003 0.0906 0.0636 -0.0249
0.0006 1.0003 -0.0008 0.0121 0.0267 -0.0582
-0.0006 -1.0003 0.0008 -0.0121 -0.0267 0.0582

loop_
_smtbx_masks_void_nr
_smtbx_masks_void_average_x
_smtbx_masks_void_average_y
_smtbx_masks_void_average_z
_smtbx_masks_void_volume
_smtbx_masks_void_count_electrons
_smtbx_masks_void_content
1 0.000 0.141 0.750 664.9 230.0 '4 dcm,2 C2H3N'
2 0.000 0.859 0.250 664.9 229.7 '4 dcm,2 C2H3N'
3 0.500 0.359 0.250 664.9 229.7 '4 dcm,2 C2H3N'
4 0.500 0.641 0.750 664.9 230.0 '4 dcm,2 C2H3N'
